data_7002527
loop_
_publ_author_name
'Khamker, Qudsia'
'Champouret, Yohan D. M.'
'Singh, Kuldip'
'Solan, Gregory A.'

_publ_section_title
;
 Bis(imino)quaterpyridine-bearing multimetallic late transition metal
 complexes as ethylene oligomerisation catalysts
;
_journal_coden_ASTM DTARAF
_journal_issue 41
_journal_name_full 'Dalton Transactions'
_journal_page_first 8935
_journal_page_last 8944
_journal_paper_doi 10.1039/b910181k
_journal_year 2009
_chemical_formula_moiety '(C112 H134 Br6 Co4 N14 O)(Co Br4)18(C H3 CN)'
_chemical_formula_sum 'C148 H190 Br10 Co5 N32 O'
_chemical_formula_weight 3527.07
_space_group_IT_number 2
_symmetry_cell_setting triclinic
_symmetry_space_group_name_Hall '-P 1'
_symmetry_space_group_name_H-M 'P -1'
_atom_sites_solution_hydrogens geom
_atom_sites_solution_primary direct
_atom_sites_solution_secondary difmap
_audit_creation_method SHELXL-97
_cell_angle_alpha 103.258(7)
_cell_angle_beta 92.899(7)
_cell_angle_gamma 90.486(7)
_cell_formula_units_Z 2
_cell_length_a 16.391(6)
_cell_length_b 16.542(6)
_cell_length_c 26.641(10)
_cell_measurement_reflns_used 855
_cell_measurement_temperature 150(2)
_cell_measurement_theta_max 23.368
_cell_measurement_theta_min 2.608
_cell_volume 7020(4)
_computing_cell_refinement 'Bruker SMART'
_computing_data_collection 'Bruker SMART'
_computing_data_reduction 'Bruker SHELXTL'
_computing_molecular_graphics 'Bruker SHELXTL'
_computing_publication_material 'Bruker SHELXTL'
_computing_structure_refinement 'SHELXL-97 (Sheldrick, 1997)'
_computing_structure_solution 'SHELXS-97 (Sheldrick, 1990)'
_diffrn_ambient_temperature 150(2)
_diffrn_measured_fraction_theta_full 0.985
_diffrn_measured_fraction_theta_max 0.985
_diffrn_measurement_device_type 'Bruker Apex 2000 CCD area detector'
_diffrn_measurement_method 'phi and omega scans'
_diffrn_radiation_monochromator graphite
_diffrn_radiation_source 'fine-focus sealed tube'
_diffrn_radiation_type MoK\a
_diffrn_radiation_wavelength 0.71073
_diffrn_reflns_av_R_equivalents 0.0821
_diffrn_reflns_av_sigmaI/netI 0.2827
_diffrn_reflns_limit_h_max 20
_diffrn_reflns_limit_h_min -20
_diffrn_reflns_limit_k_max 20
_diffrn_reflns_limit_k_min -20
_diffrn_reflns_limit_l_max 32
_diffrn_reflns_limit_l_min -32
_diffrn_reflns_number 54642
_diffrn_reflns_theta_full 26.00
_diffrn_reflns_theta_max 26.00
_diffrn_reflns_theta_min 0.79
_exptl_absorpt_coefficient_mu 3.491
_exptl_absorpt_correction_T_max 0.862
_exptl_absorpt_correction_T_min 0.512
_exptl_absorpt_correction_type empirical
_exptl_absorpt_process_details
;
absorption correction based on 8755 reflections(SADABS);Rint 0.1154 before
correction and 0.0387 after.
;
_exptl_crystal_colour green
_exptl_crystal_density_diffrn 1.668
_exptl_crystal_density_method 'not measured'
_exptl_crystal_description block
_exptl_crystal_F_000 3590
_exptl_crystal_size_max 0.31
_exptl_crystal_size_mid 0.29
_exptl_crystal_size_min 0.14
_refine_diff_density_max 1.002
_refine_diff_density_min -0.670
_refine_diff_density_rms 0.105
_refine_ls_extinction_method none
_refine_ls_goodness_of_fit_ref 0.668
_refine_ls_hydrogen_treatment constr
_refine_ls_matrix_type full
_refine_ls_number_parameters 1308
_refine_ls_number_reflns 27195
_refine_ls_number_restraints 0
_refine_ls_restrained_S_all 0.668
_refine_ls_R_factor_all 0.1592
_refine_ls_R_factor_gt 0.0579
_refine_ls_shift/su_max 0.001
_refine_ls_shift/su_mean 0.000
_refine_ls_structure_factor_coef Fsqd
_refine_ls_weighting_details 'calc w=1/[\s^2^(Fo^2^)+(0.0607P)^2^+0.0000P] where P=(Fo^2^+2Fc^2^)/3'
_refine_ls_weighting_scheme calc
_refine_ls_wR_factor_gt 0.1308
_refine_ls_wR_factor_ref 0.1469
_reflns_number_gt 7866
_reflns_number_total 27195
_reflns_threshold_expression >2sigma(I)
_cod_data_source_file B910181K.txt
_cod_data_source_block 09032
_cod_depositor_comments
;
The following automatic conversions were performed:
'_symmetry_cell_setting' value 'Triclinic' changed to 'triclinic'
according to '/home/saulius/struct/CIF-dictionaries/cif_core.dic'
dictionary named 'cif_core.dic' version 2.4.1 from 2010-06-29.

Automatic conversion script
Id: cif_fix_enum 1527 2010-12-29 10:47:43Z saulius 
;
_cod_original_cell_volume 7020(5)
_cod_original_sg_symbol_H-M P-1
_cod_database_code 7002527

loop_
_symmetry_equiv_pos_as_xyz
'x, y, z'
'-x, -y, -z'

loop_
_atom_site_label
_atom_site_type_symbol
_atom_site_fract_x
_atom_site_fract_y
_atom_site_fract_z
_atom_site_U_iso_or_equiv
_atom_site_adp_type
_atom_site_occupancy
_atom_site_symmetry_multiplicity
_atom_site_calc_flag
_atom_site_refinement_flags
_atom_site_disorder_assembly
_atom_site_disorder_group
Co1 Co 0.88407(7) 0.34300(6) 0.06665(4) 0.0418(3) Uani 1 1 d . . .
Co2 Co 1.04632(7) 0.18640(6) 0.10865(4) 0.0498(3) Uani 1 1 d . . .
Br1 Br 0.81144(5) 0.35009(5) -0.01721(3) 0.0497(3) Uani 1 1 d . . .
Br2 Br 0.98706(6) 0.31832(5) 0.14450(3) 0.0602(3) Uani 1 1 d . . .
Br3 Br 1.17619(6) 0.18567(6) 0.07253(4) 0.0632(3) Uani 1 1 d . . .
N1 N 0.7950(4) 0.4130(4) 0.1233(2) 0.0463(19) Uani 1 1 d . . .
N2 N 0.9322(4) 0.4616(3) 0.0887(2) 0.0329(16) Uani 1 1 d . . .
N3 N 1.0014(4) 0.3359(4) 0.0281(2) 0.0358(17) Uani 1 1 d . . .
N4 N 0.9765(4) 0.1579(4) 0.0304(2) 0.0432(19) Uani 1 1 d . . .
N5 N 0.9670(4) 0.0936(4) 0.1126(3) 0.0428(19) Uani 1 1 d . . .
N6 N 1.0762(5) 0.1560(4) 0.1858(3) 0.051(2) Uani 1 1 d . . .
N7 N 0.8171(5) 0.2374(5) 0.0682(3) 0.053(2) Uani 1 1 d . . .
C1 C 0.7189(7) 0.3819(5) 0.1390(3) 0.052(3) Uani 1 1 d . . .
C2 C 0.7216(8) 0.3450(6) 0.1825(4) 0.070(3) Uani 1 1 d . . .
C3 C 0.6520(9) 0.3114(6) 0.1963(5) 0.086(4) Uani 1 1 d . . .
H3 H 0.6555 0.2872 0.2254 0.103 Uiso 1 1 calc R . .
C4 C 0.5781(9) 0.3108(8) 0.1707(6) 0.097(4) Uani 1 1 d . . .
C5 C 0.5783(7) 0.3482(6) 0.1290(5) 0.071(3) Uani 1 1 d . . .
H5 H 0.5277 0.3489 0.1102 0.086 Uiso 1 1 calc R . .
C6 C 0.6458(7) 0.3850(6) 0.1121(4) 0.061(3) Uani 1 1 d . . .
C7 C 0.6384(6) 0.4271(6) 0.0668(4) 0.062(3) Uani 1 1 d . . .
H7 H 0.6948 0.4371 0.0565 0.074 Uiso 1 1 calc R . .
C8 C 0.5976(6) 0.5114(6) 0.0836(3) 0.086(3) Uani 1 1 d . . .
H8A H 0.5420 0.5029 0.0935 0.129 Uiso 1 1 calc R . .
H8B H 0.5956 0.5394 0.0549 0.129 Uiso 1 1 calc R . .
H8C H 0.6292 0.5458 0.1132 0.129 Uiso 1 1 calc R . .
C9 C 0.5910(5) 0.3748(6) 0.0202(4) 0.091(4) Uani 1 1 d . . .
H9A H 0.6118 0.3182 0.0127 0.137 Uiso 1 1 calc R . .
H9B H 0.5974 0.3991 -0.0097 0.137 Uiso 1 1 calc R . .
H9C H 0.5330 0.3733 0.0273 0.137 Uiso 1 1 calc R . .
C10 C 0.8055(7) 0.3449(6) 0.2149(4) 0.080(3) Uani 1 1 d . . .
H10 H 0.8499 0.3696 0.1985 0.096 Uiso 1 1 calc R . .
C11 C 0.7983(7) 0.3961(7) 0.2725(4) 0.123(5) Uani 1 1 d . . .
H11A H 0.7842 0.4535 0.2725 0.185 Uiso 1 1 calc R . .
H11B H 0.8507 0.3956 0.2919 0.185 Uiso 1 1 calc R . .
H11C H 0.7557 0.3708 0.2888 0.185 Uiso 1 1 calc R . .
C12 C 0.8279(7) 0.2544(6) 0.2181(4) 0.101(4) Uani 1 1 d . . .
H12A H 0.8792 0.2556 0.2388 0.152 Uiso 1 1 calc R . .
H12B H 0.8343 0.2205 0.1832 0.152 Uiso 1 1 calc R . .
H12C H 0.7842 0.2303 0.2342 0.152 Uiso 1 1 calc R . .
C13 C 0.5051(8) 0.2689(7) 0.1899(6) 0.114(5) Uani 1 1 d . . .
H13 H 0.5030 0.2946 0.2276 0.137 Uiso 1 1 calc R . .
C14 C 0.4293(8) 0.2866(7) 0.1664(5) 0.132(5) Uani 1 1 d . . .
H14A H 0.4248 0.3468 0.1706 0.199 Uiso 1 1 calc R . .
H14B H 0.3842 0.2657 0.1830 0.199 Uiso 1 1 calc R . .
H14C H 0.4269 0.2595 0.1296 0.199 Uiso 1 1 calc R . .
C15 C 0.5248(9) 0.1778(8) 0.1854(7) 0.217(9) Uani 1 1 d . . .
H15A H 0.4761 0.1479 0.1919 0.325 Uiso 1 1 calc R . .
H15B H 0.5689 0.1735 0.2109 0.325 Uiso 1 1 calc R . .
H15C H 0.5422 0.1536 0.1506 0.325 Uiso 1 1 calc R . .
C16 C 0.7751(5) 0.5502(5) 0.1816(3) 0.059(3) Uani 1 1 d . . .
H16A H 0.7225 0.5259 0.1872 0.089 Uiso 1 1 calc R . .
H16B H 0.7656 0.6006 0.1689 0.089 Uiso 1 1 calc R . .
H16C H 0.8081 0.5643 0.2143 0.089 Uiso 1 1 calc R . .
C17 C 0.8197(6) 0.4885(5) 0.1424(3) 0.045(2) Uani 1 1 d . . .
C18 C 0.8947(5) 0.5169(5) 0.1239(3) 0.036(2) Uani 1 1 d . . .
C19 C 0.9305(5) 0.5967(5) 0.1417(3) 0.045(2) Uani 1 1 d . . .
H19 H 0.9039 0.6375 0.1662 0.054 Uiso 1 1 calc R . .
C20 C 1.0008(5) 0.6149(5) 0.1246(3) 0.047(2) Uani 1 1 d . . .
H20 H 1.0248 0.6687 0.1368 0.056 Uiso 1 1 calc R . .
C21 C 1.0393(5) 0.5564(5) 0.0893(3) 0.044(2) Uani 1 1 d . . .
H21 H 1.0903 0.5685 0.0770 0.053 Uiso 1 1 calc R . .
C22 C 1.0017(5) 0.4789(5) 0.0720(3) 0.031(2) Uani 1 1 d . . .
C23 C 1.0388(5) 0.4103(5) 0.0343(3) 0.036(2) Uani 1 1 d . . .
C24 C 1.1042(5) 0.4196(5) 0.0064(3) 0.044(2) Uani 1 1 d . . .
H24 H 1.1286 0.4733 0.0112 0.053 Uiso 1 1 calc R . .
C25 C 1.1368(5) 0.3550(5) -0.0286(3) 0.046(2) Uani 1 1 d . . .
H25 H 1.1831 0.3615 -0.0474 0.055 Uiso 1 1 calc R . .
C26 C 1.0964(6) 0.2803(6) -0.0337(3) 0.055(3) Uani 1 1 d . . .
H26 H 1.1147 0.2333 -0.0579 0.066 Uiso 1 1 calc R . .
C27 C 1.0309(5) 0.2702(5) -0.0056(3) 0.034(2) Uani 1 1 d . . .
C28 C 0.9877(5) 0.1880(5) -0.0111(4) 0.044(2) Uani 1 1 d . . .
C29 C 0.9606(6) 0.1487(5) -0.0627(3) 0.060(3) Uani 1 1 d . . .
H29 H 0.9717 0.1717 -0.0912 0.072 Uiso 1 1 calc R . .
C30 C 0.9179(6) 0.0762(6) -0.0683(4) 0.070(3) Uani 1 1 d . . .
H30 H 0.9004 0.0457 -0.1019 0.084 Uiso 1 1 calc R . .
C31 C 0.8995(5) 0.0462(5) -0.0258(4) 0.053(3) Uani 1 1 d . . .
H31 H 0.8659 -0.0022 -0.0300 0.063 Uiso 1 1 calc R . .
C32 C 0.9307(5) 0.0876(5) 0.0242(3) 0.048(2) Uani 1 1 d . . .
C33 C 0.9172(6) 0.0580(5) 0.0716(3) 0.047(2) Uani 1 1 d . . .
C34 C 0.8578(6) -0.0002(5) 0.0753(4) 0.058(3) Uani 1 1 d . . .
H34 H 0.8227 -0.0245 0.0462 0.070 Uiso 1 1 calc R . .
C35 C 0.8504(6) -0.0217(6) 0.1205(4) 0.063(3) Uani 1 1 d . . .
H35 H 0.8100 -0.0616 0.1236 0.076 Uiso 1 1 calc R . .
C36 C 0.9008(6) 0.0140(5) 0.1618(4) 0.055(3) Uani 1 1 d . . .
H36 H 0.8957 -0.0002 0.1941 0.066 Uiso 1 1 calc R . .
C37 C 0.9595(6) 0.0711(5) 0.1563(3) 0.045(2) Uani 1 1 d . . .
C38 C 1.0220(6) 0.1093(5) 0.1980(4) 0.051(3) Uani 1 1 d . . .
C39 C 1.0208(5) 0.0845(5) 0.2492(3) 0.065(3) Uani 1 1 d . . .
H39A H 1.0744 0.0967 0.2676 0.098 Uiso 1 1 calc R . .
H39B H 1.0083 0.0249 0.2432 0.098 Uiso 1 1 calc R . .
H39C H 0.9789 0.1158 0.2700 0.098 Uiso 1 1 calc R . .
C40 C 1.1492(7) 0.1814(6) 0.2218(3) 0.062(3) Uani 1 1 d . . .
C41 C 1.1431(8) 0.2525(6) 0.2643(4) 0.100(4) Uani 1 1 d . . .
C42 C 1.2085(9) 0.2723(7) 0.3004(4) 0.121(5) Uani 1 1 d . . .
H42 H 1.2060 0.3179 0.3293 0.145 Uiso 1 1 calc R . .
C43 C 1.2794(10) 0.2229(8) 0.2930(6) 0.121(6) Uani 1 1 d . . .
C44 C 1.2836(7) 0.1564(7) 0.2496(4) 0.083(4) Uani 1 1 d . . .
H44 H 1.3318 0.1248 0.2439 0.100 Uiso 1 1 calc R . .
C45 C 1.2177(7) 0.1381(6) 0.2160(4) 0.061(3) Uani 1 1 d . . .
C46 C 1.0639(9) 0.3064(7) 0.2764(5) 0.140(6) Uani 1 1 d . . .
H46 H 1.0212 0.2830 0.2486 0.168 Uiso 1 1 calc R . .
C47 C 1.0286(10) 0.3005(8) 0.3289(4) 0.181(8) Uani 1 1 d . . .
H47A H 1.0289 0.2426 0.3320 0.272 Uiso 1 1 calc R . .
H47B H 0.9725 0.3205 0.3302 0.272 Uiso 1 1 calc R . .
H47C H 1.0624 0.3348 0.3575 0.272 Uiso 1 1 calc R . .
C48 C 1.0916(10) 0.3994(6) 0.2684(5) 0.204(9) Uani 1 1 d . . .
H48A H 1.0432 0.4339 0.2686 0.306 Uiso 1 1 calc R . .
H48B H 1.1172 0.3931 0.2353 0.306 Uiso 1 1 calc R . .
H48C H 1.1305 0.4260 0.2966 0.306 Uiso 1 1 calc R . .
C49 C 1.3577(12) 0.2434(10) 0.3345(7) 0.201(10) Uani 1 1 d . . .
H49 H 1.3350 0.2886 0.3614 0.241 Uiso 1 1 calc R . .
C50 C 1.4173(13) 0.2809(16) 0.3224(9) 0.38(2) Uani 1 1 d . . .
H50A H 1.4676 0.2520 0.3283 0.572 Uiso 1 1 calc R . .
H50B H 1.4205 0.3378 0.3437 0.572 Uiso 1 1 calc R . .
H50C H 1.4107 0.2823 0.2859 0.572 Uiso 1 1 calc R . .
C51 C 1.3643(8) 0.1762(8) 0.3631(5) 0.156(6) Uani 1 1 d . . .
H51A H 1.4052 0.1925 0.3919 0.234 Uiso 1 1 calc R . .
H51B H 1.3810 0.1249 0.3398 0.234 Uiso 1 1 calc R . .
H51C H 1.3113 0.1671 0.3765 0.234 Uiso 1 1 calc R . .
C52 C 1.2237(5) 0.0637(7) 0.1709(4) 0.070(3) Uani 1 1 d . . .
H52 H 1.1803 0.0690 0.1441 0.083 Uiso 1 1 calc R . .
C53 C 1.3059(6) 0.0579(6) 0.1452(4) 0.095(4) Uani 1 1 d . . .
H53A H 1.3191 0.1111 0.1370 0.142 Uiso 1 1 calc R . .
H53B H 1.3022 0.0141 0.1133 0.142 Uiso 1 1 calc R . .
H53C H 1.3488 0.0446 0.1688 0.142 Uiso 1 1 calc R . .
C54 C 1.2064(5) -0.0197(5) 0.1875(4) 0.076(3) Uani 1 1 d . . .
H54A H 1.2466 -0.0254 0.2149 0.114 Uiso 1 1 calc R . .
H54B H 1.2106 -0.0666 0.1577 0.114 Uiso 1 1 calc R . .
H54C H 1.1513 -0.0190 0.2002 0.114 Uiso 1 1 calc R . .
C55 C 0.7607(7) 0.2006(6) 0.0730(4) 0.068(3) Uani 1 1 d . . .
C56 C 0.6872(6) 0.1497(7) 0.0798(4) 0.108(4) Uani 1 1 d . . .
H56A H 0.6750 0.1069 0.0480 0.162 Uiso 1 1 calc R . .
H56B H 0.6401 0.1859 0.0870 0.162 Uiso 1 1 calc R . .
H56C H 0.6985 0.1231 0.1086 0.162 Uiso 1 1 calc R . .
Co1A Co 0.21806(9) 0.84656(9) 0.47126(5) 0.0804(5) Uani 1 1 d . . .
Co2A Co 0.40962(7) 0.84054(8) 0.30153(5) 0.0616(4) Uani 1 1 d . . .
Br1A Br 0.36183(7) 0.82116(7) 0.47467(4) 0.0863(4) Uani 1 1 d . . .
Br2A Br 0.17797(7) 0.97592(7) 0.53144(4) 0.0975(4) Uani 1 1 d . . .
Br3A Br 0.42443(6) 0.96159(6) 0.25936(4) 0.0754(3) Uani 1 1 d . . .
N1A N 0.1887(6) 0.7466(6) 0.5109(3) 0.085(3) Uani 1 1 d . . .
N2A N 0.1000(5) 0.8105(6) 0.4460(3) 0.076(3) Uani 1 1 d . . .
N3A N 0.1976(5) 0.8997(5) 0.4016(3) 0.061(2) Uani 1 1 d . . .
N4A N 0.3973(5) 0.9336(4) 0.3776(3) 0.059(2) Uani 1 1 d . . .
N5A N 0.5289(5) 0.8577(5) 0.3305(3) 0.065(2) Uani 1 1 d . . .
N6A N 0.4813(5) 0.7424(4) 0.2507(3) 0.061(2) Uani 1 1 d . . .
N7A N 0.3029(5) 0.7963(5) 0.2575(3) 0.071(3) Uani 1 1 d . . .
O1 O 0.3780(3) 0.7516(3) 0.3460(2) 0.0675(18) Uani 1 1 d . . .
C1A C 0.2410(7) 0.6965(8) 0.5357(5) 0.097(4) Uani 1 1 d . . .
C2A C 0.2556(8) 0.6155(8) 0.5090(4) 0.102(4) Uani 1 1 d . . .
C3A C 0.3088(7) 0.5697(8) 0.5339(4) 0.119(5) Uani 1 1 d . . .
H3A H 0.3197 0.5141 0.5169 0.143 Uiso 1 1 calc R . .
C4A C 0.3466(8) 0.6022(9) 0.5828(5) 0.111(4) Uani 1 1 d . . .
C5A C 0.3266(8) 0.6830(7) 0.6077(4) 0.103(4) Uani 1 1 d . . .
H5A H 0.3496 0.7050 0.6416 0.124 Uiso 1 1 calc R . .
C6A C 0.2747(8) 0.7331(7) 0.5856(4) 0.089(4) Uani 1 1 d . . .
C7A C 0.2554(8) 0.8163(6) 0.6130(4) 0.096(4) Uani 1 1 d . . .
H7A H 0.2342 0.8474 0.5871 0.115 Uiso 1 1 calc R . .
C8A C 0.1879(10) 0.8116(7) 0.6500(5) 0.169(7) Uani 1 1 d . . .
H8A1 H 0.1371 0.7909 0.6301 0.253 Uiso 1 1 calc R . .
H8A2 H 0.1794 0.8670 0.6716 0.253 Uiso 1 1 calc R . .
H8A3 H 0.2041 0.7737 0.6720 0.253 Uiso 1 1 calc R . .
C9A C 0.3340(9) 0.8635(7) 0.6420(5) 0.164(6) Uani 1 1 d . . .
H9A1 H 0.3639 0.8271 0.6605 0.246 Uiso 1 1 calc R . .
H9A2 H 0.3180 0.9136 0.6668 0.246 Uiso 1 1 calc R . .
H9A3 H 0.3691 0.8791 0.6170 0.246 Uiso 1 1 calc R . .
C10A C 0.2217(10) 0.5779(10) 0.4531(5) 0.155(7) Uani 1 1 d . . .
H10A H 0.1817 0.6170 0.4425 0.186 Uiso 1 1 calc R . .
C11A C 0.2890(7) 0.5639(8) 0.4164(4) 0.129(5) Uani 1 1 d . . .
H11D H 0.3117 0.6176 0.4135 0.193 Uiso 1 1 calc R . .
H11E H 0.2674 0.5331 0.3823 0.193 Uiso 1 1 calc R . .
H11F H 0.3321 0.5318 0.4292 0.193 Uiso 1 1 calc R . .
C12A C 0.1776(10) 0.4920(11) 0.4498(6) 0.229(11) Uani 1 1 d . . .
H12D H 0.1541 0.4705 0.4146 0.344 Uiso 1 1 calc R . .
H12E H 0.1340 0.4994 0.4741 0.344 Uiso 1 1 calc R . .
H12F H 0.2172 0.4526 0.4584 0.344 Uiso 1 1 calc R . .
C13A C 0.4123(15) 0.5510(10) 0.6037(7) 0.192(11) Uani 1 1 d . . .
H13A H 0.4333 0.5847 0.6381 0.231 Uiso 1 1 calc R . .
C14A C 0.3634(12) 0.4775(11) 0.6136(5) 0.228(10) Uani 1 1 d . . .
H14D H 0.3566 0.4342 0.5816 0.341 Uiso 1 1 calc R . .
H14E H 0.3096 0.4962 0.6254 0.341 Uiso 1 1 calc R . .
H14F H 0.3927 0.4550 0.6402 0.341 Uiso 1 1 calc R . .
C15A C 0.4867(11) 0.5196(14) 0.5730(7) 0.239(13) Uani 1 1 d . . .
H15D H 0.4694 0.4986 0.5365 0.359 Uiso 1 1 calc R . .
H15E H 0.5118 0.4748 0.5864 0.359 Uiso 1 1 calc R . .
H15F H 0.5265 0.5653 0.5762 0.359 Uiso 1 1 calc R . .
C16A C 0.0654(7) 0.6707(8) 0.5364(4) 0.124(5) Uani 1 1 d . . .
H16D H 0.1054 0.6384 0.5517 0.186 Uiso 1 1 calc R . .
H16E H 0.0283 0.6328 0.5116 0.186 Uiso 1 1 calc R . .
H16F H 0.0338 0.7042 0.5637 0.186 Uiso 1 1 calc R . .
C17A C 0.1117(10) 0.7300(7) 0.5075(4) 0.086(4) Uani 1 1 d . . .
C18A C 0.0551(9) 0.7698(8) 0.4737(4) 0.086(4) Uani 1 1 d . . .
C19A C -0.0312(7) 0.7662(8) 0.4670(5) 0.099(4) Uani 1 1 d . . .
H19A H -0.0630 0.7389 0.4873 0.119 Uiso 1 1 calc R . .
C20A C -0.0679(9) 0.8026(9) 0.4310(6) 0.118(5) Uani 1 1 d . . .
H20A H -0.1258 0.8010 0.4266 0.142 Uiso 1 1 calc R . .
C21A C -0.0227(8) 0.8417(8) 0.4006(5) 0.097(4) Uani 1 1 d . . .
H21A H -0.0482 0.8664 0.3752 0.117 Uiso 1 1 calc R . .
C22A C 0.0621(9) 0.8432(7) 0.4090(4) 0.080(4) Uani 1 1 d . . .
C23A C 0.1209(7) 0.8830(6) 0.3818(4) 0.060(3) Uani 1 1 d . . .
C24A C 0.0945(7) 0.9024(7) 0.3353(4) 0.079(4) Uani 1 1 d . . .
H24A H 0.0393 0.8930 0.3224 0.095 Uiso 1 1 calc R . .
C25A C 0.1515(7) 0.9355(6) 0.3090(4) 0.078(3) Uani 1 1 d . . .
H25A H 0.1365 0.9456 0.2761 0.093 Uiso 1 1 calc R . .
C26A C 0.2309(6) 0.9543(5) 0.3301(4) 0.065(3) Uani 1 1 d . . .
H26A H 0.2694 0.9804 0.3131 0.078 Uiso 1 1 calc R . .
C27A C 0.2516(7) 0.9340(6) 0.3758(4) 0.056(3) Uani 1 1 d . . .
C28A C 0.3315(7) 0.9627(6) 0.4009(4) 0.067(3) Uani 1 1 d . . .
C29A C 0.3374(7) 1.0241(6) 0.4467(3) 0.076(3) Uani 1 1 d . . .
H29A H 0.2901 1.0427 0.4647 0.091 Uiso 1 1 calc R . .
C30A C 0.4148(7) 1.0575(6) 0.4655(4) 0.085(4) Uani 1 1 d . . .
H30A H 0.4197 1.1024 0.4951 0.102 Uiso 1 1 calc R . .
C31A C 0.4832(6) 1.0261(6) 0.4416(4) 0.068(3) Uani 1 1 d . . .
H31A H 0.5360 1.0474 0.4545 0.081 Uiso 1 1 calc R . .
C32A C 0.4732(7) 0.9640(6) 0.3993(4) 0.067(3) Uani 1 1 d . . .
C33A C 0.5451(7) 0.9218(6) 0.3744(4) 0.067(3) Uani 1 1 d . . .
C34A C 0.6309(7) 0.9383(8) 0.3894(4) 0.097(4) Uani 1 1 d . . .
H34A H 0.6460 0.9806 0.4192 0.117 Uiso 1 1 calc R . .
C35A C 0.6912(7) 0.8939(9) 0.3614(5) 0.119(5) Uani 1 1 d . . .
H35A H 0.7472 0.9066 0.3713 0.143 Uiso 1 1 calc R . .
C36A C 0.6695(7) 0.8310(7) 0.3188(4) 0.093(4) Uani 1 1 d . . .
H36A H 0.7099 0.7996 0.2990 0.111 Uiso 1 1 calc R . .
C37A C 0.5875(6) 0.8149(7) 0.3059(4) 0.077(3) Uani 1 1 d . . .
C38A C 0.5581(6) 0.7478(7) 0.2615(4) 0.071(3) Uani 1 1 d . . .
C39A C 0.6198(6) 0.6928(6) 0.2338(3) 0.087(4) Uani 1 1 d . . .
H39D H 0.5924 0.6496 0.2066 0.131 Uiso 1 1 calc R . .
H39E H 0.6508 0.6669 0.2581 0.131 Uiso 1 1 calc R . .
H39F H 0.6571 0.7255 0.2183 0.131 Uiso 1 1 calc R . .
C40A C 0.4421(6) 0.6749(7) 0.2118(3) 0.067(3) Uani 1 1 d . . .
C41A C 0.4267(7) 0.5964(7) 0.2213(4) 0.075(3) Uani 1 1 d . . .
C42A C 0.3816(7) 0.5399(6) 0.1841(4) 0.092(4) Uani 1 1 d . . .
H42A H 0.3716 0.4864 0.1901 0.110 Uiso 1 1 calc R . .
C43A C 0.3506(7) 0.5559(7) 0.1394(4) 0.086(4) Uani 1 1 d . . .
C44A C 0.3699(6) 0.6310(6) 0.1269(4) 0.071(3) Uani 1 1 d . . .
H44A H 0.3525 0.6410 0.0944 0.085 Uiso 1 1 calc R . .
C45A C 0.4152(6) 0.6913(6) 0.1633(4) 0.067(3) Uani 1 1 d . . .
C46A C 0.4588(7) 0.5724(7) 0.2690(4) 0.089(4) Uani 1 1 d . . .
H46A H 0.4848 0.6228 0.2926 0.107 Uiso 1 1 calc R . .
C47A C 0.5249(7) 0.5061(6) 0.2559(4) 0.112(5) Uani 1 1 d . . .
H47D H 0.5035 0.4601 0.2282 0.168 Uiso 1 1 calc R . .
H47E H 0.5399 0.4853 0.2866 0.168 Uiso 1 1 calc R . .
H47F H 0.5732 0.5309 0.2446 0.168 Uiso 1 1 calc R . .
C48A C 0.3884(8) 0.5388(7) 0.2989(4) 0.120(5) Uani 1 1 d . . .
H48D H 0.3438 0.5785 0.3040 0.180 Uiso 1 1 calc R . .
H48E H 0.4107 0.5322 0.3325 0.180 Uiso 1 1 calc R . .
H48F H 0.3674 0.4850 0.2785 0.180 Uiso 1 1 calc R . .
C49A C 0.2938(9) 0.4914(7) 0.1004(5) 0.097(4) Uani 1 1 d . . .
H49A H 0.2604 0.5247 0.0803 0.116 Uiso 1 1 calc R . .
C50A C 0.2347(7) 0.4488(8) 0.1257(5) 0.147(6) Uani 1 1 d . . .
H50G H 0.1986 0.4126 0.0994 0.220 Uiso 1 1 calc R . .
H50H H 0.2022 0.4901 0.1482 0.220 Uiso 1 1 calc R . .
H50I H 0.2641 0.4154 0.1465 0.220 Uiso 1 1 calc R . .
C51A C 0.3452(7) 0.4387(7) 0.0626(5) 0.136(6) Uani 1 1 d . . .
H51D H 0.3844 0.4096 0.0808 0.204 Uiso 1 1 calc R . .
H51E H 0.3747 0.4736 0.0441 0.204 Uiso 1 1 calc R . .
H51F H 0.3105 0.3981 0.0380 0.204 Uiso 1 1 calc R . .
C52A C 0.4384(8) 0.7718(6) 0.1507(4) 0.094(4) Uani 1 1 d . . .
H52A H 0.4537 0.8119 0.1841 0.113 Uiso 1 1 calc R . .
C53A C 0.3657(7) 0.8102(6) 0.1243(4) 0.106(4) Uani 1 1 d . . .
H53D H 0.3523 0.7751 0.0899 0.159 Uiso 1 1 calc R . .
H53E H 0.3814 0.8661 0.1212 0.159 Uiso 1 1 calc R . .
H53F H 0.3180 0.8134 0.1453 0.159 Uiso 1 1 calc R . .
C54A C 0.5196(7) 0.7616(7) 0.1160(4) 0.120(5) Uani 1 1 d . . .
H54D H 0.5669 0.7490 0.1367 0.181 Uiso 1 1 calc R . .
H54E H 0.5303 0.8135 0.1054 0.181 Uiso 1 1 calc R . .
H54F H 0.5100 0.7163 0.0853 0.181 Uiso 1 1 calc R . .
C55A C 0.2566(7) 0.7578(7) 0.2285(5) 0.089(4) Uani 1 1 d . . .
C56A C 0.1962(6) 0.7072(6) 0.1899(4) 0.113(5) Uani 1 1 d . . .
H56D H 0.1795 0.7385 0.1641 0.169 Uiso 1 1 calc R . .
H56E H 0.1482 0.6945 0.2074 0.169 Uiso 1 1 calc R . .
H56F H 0.2213 0.6553 0.1727 0.169 Uiso 1 1 calc R . .
Co3 Co 0.87768(7) 0.82100(7) 0.23360(4) 0.0510(3) Uani 1 1 d . . .
Br4 Br 0.77985(6) 0.78426(5) 0.16029(3) 0.0541(3) Uani 1 1 d . . .
Br5 Br 0.85642(6) 0.95161(6) 0.29240(4) 0.0649(3) Uani 1 1 d . . .
Br6 Br 1.00991(6) 0.83401(5) 0.19940(3) 0.0582(3) Uani 1 1 d . . .
Br7 Br 0.87166(7) 0.71755(6) 0.28471(4) 0.0768(3) Uani 1 1 d . . .

loop_
_atom_site_aniso_label
_atom_site_aniso_U_11
_atom_site_aniso_U_22
_atom_site_aniso_U_33
_atom_site_aniso_U_23
_atom_site_aniso_U_13
_atom_site_aniso_U_12
Co1 0.0578(8) 0.0237(6) 0.0409(7) 0.0028(5) -0.0034(6) 0.0025(6)
Co2 0.0730(9) 0.0268(7) 0.0463(8) 0.0034(6) -0.0046(7) 0.0056(6)
Br1 0.0553(6) 0.0487(6) 0.0448(6) 0.0119(4) -0.0063(5) -0.0006(5)
Br2 0.0916(8) 0.0379(6) 0.0460(6) 0.0016(4) -0.0096(5) 0.0179(5)
Br3 0.0741(7) 0.0500(6) 0.0680(7) 0.0215(5) -0.0055(6) -0.0054(6)
N1 0.067(6) 0.032(5) 0.038(4) 0.004(4) 0.004(4) 0.014(4)
N2 0.047(5) 0.014(4) 0.036(4) 0.004(3) 0.000(4) 0.001(4)
N3 0.050(5) 0.018(4) 0.041(4) 0.012(3) -0.013(4) 0.003(4)
N4 0.074(6) 0.019(4) 0.036(4) 0.003(3) 0.005(4) 0.007(4)
N5 0.060(5) 0.015(4) 0.047(5) -0.005(4) -0.007(4) 0.012(3)
N6 0.075(6) 0.029(4) 0.048(5) 0.008(4) -0.002(5) 0.015(4)
N7 0.059(6) 0.040(5) 0.064(5) 0.019(4) -0.002(5) 0.006(4)
C1 0.074(8) 0.041(6) 0.044(6) 0.011(5) 0.019(6) 0.011(6)
C2 0.096(9) 0.039(6) 0.082(8) 0.026(6) 0.016(8) 0.019(6)
C3 0.105(10) 0.048(7) 0.116(11) 0.025(7) 0.071(10) 0.009(8)
C4 0.087(11) 0.071(9) 0.127(13) 0.010(8) 0.017(10) 0.000(9)
C5 0.060(8) 0.050(7) 0.097(9) -0.003(6) 0.021(7) 0.005(6)
C6 0.060(8) 0.052(7) 0.063(7) -0.001(6) 0.000(7) 0.002(6)
C7 0.049(6) 0.059(7) 0.070(7) -0.002(6) 0.017(6) 0.002(6)
C8 0.095(8) 0.091(9) 0.060(7) -0.002(6) -0.015(6) 0.007(7)
C9 0.063(7) 0.119(10) 0.069(7) -0.026(7) 0.001(6) 0.013(7)
C10 0.129(10) 0.054(7) 0.068(8) 0.028(6) 0.042(8) 0.031(7)
C11 0.187(13) 0.092(9) 0.090(9) 0.016(8) 0.011(9) 0.044(9)
C12 0.142(11) 0.091(9) 0.085(8) 0.043(7) 0.029(8) 0.038(8)
C13 0.092(10) 0.058(9) 0.196(15) 0.032(9) 0.027(11) -0.011(8)
C14 0.119(12) 0.083(10) 0.199(15) 0.034(10) 0.033(12) 0.020(9)
C15 0.190(16) 0.074(11) 0.39(3) 0.065(14) 0.057(17) -0.028(11)
C16 0.061(7) 0.045(6) 0.070(7) 0.011(5) 0.012(6) -0.001(5)
C17 0.070(7) 0.020(5) 0.048(6) 0.010(4) 0.008(5) 0.009(5)
C18 0.045(6) 0.018(5) 0.043(5) 0.004(4) 0.007(5) 0.001(4)
C19 0.041(6) 0.044(6) 0.046(6) -0.001(5) 0.006(5) 0.013(5)
C20 0.054(7) 0.031(5) 0.048(6) -0.007(4) -0.001(5) -0.004(5)
C21 0.031(5) 0.055(6) 0.045(6) 0.014(5) -0.012(4) 0.001(5)
C22 0.039(6) 0.017(5) 0.036(5) 0.005(4) -0.010(4) 0.001(4)
C23 0.039(6) 0.036(6) 0.036(5) 0.011(4) 0.007(4) 0.010(5)
C24 0.071(7) 0.025(5) 0.033(5) 0.003(4) -0.016(5) 0.007(5)
C25 0.059(6) 0.040(6) 0.037(5) 0.004(5) -0.003(5) 0.014(5)
C26 0.079(8) 0.041(6) 0.039(6) -0.001(5) -0.008(6) 0.024(6)
C27 0.042(6) 0.021(5) 0.039(5) 0.007(4) 0.001(5) 0.010(4)
C28 0.050(6) 0.023(5) 0.050(6) -0.013(5) 0.004(5) 0.011(4)
C29 0.098(8) 0.024(5) 0.057(7) 0.009(5) -0.007(6) 0.005(6)
C30 0.109(9) 0.054(7) 0.039(6) 0.003(5) -0.027(6) 0.018(7)
C31 0.062(7) 0.027(5) 0.062(7) -0.002(5) -0.009(6) -0.003(5)
C32 0.066(7) 0.021(5) 0.046(6) -0.010(4) -0.010(5) 0.010(5)
C33 0.065(7) 0.030(5) 0.045(6) 0.006(5) -0.004(5) 0.008(5)
C34 0.081(8) 0.036(6) 0.056(7) 0.007(5) -0.003(6) 0.004(6)
C35 0.074(8) 0.059(7) 0.057(7) 0.015(6) -0.004(6) 0.008(6)
C36 0.071(7) 0.033(6) 0.059(7) 0.008(5) 0.000(6) 0.010(5)
C37 0.069(7) 0.028(5) 0.035(6) 0.005(5) -0.016(5) 0.016(5)
C38 0.075(8) 0.021(5) 0.061(7) 0.018(5) 0.013(6) 0.021(5)
C39 0.089(8) 0.059(7) 0.045(6) 0.008(5) -0.002(6) 0.009(6)
C40 0.102(9) 0.033(6) 0.050(6) 0.012(5) -0.027(7) -0.012(6)
C41 0.154(12) 0.048(7) 0.084(9) 0.000(6) -0.056(9) 0.012(8)
C42 0.211(16) 0.063(9) 0.074(8) 0.009(7) -0.090(10) -0.026(10)
C43 0.172(15) 0.057(9) 0.143(13) 0.059(9) -0.077(12) -0.047(9)
C44 0.090(9) 0.062(8) 0.091(9) 0.013(7) -0.044(7) -0.018(7)
C45 0.073(8) 0.044(7) 0.065(7) 0.016(6) -0.027(6) -0.005(6)
C46 0.199(15) 0.068(9) 0.133(13) 0.000(9) -0.092(12) 0.037(10)
C47 0.30(2) 0.186(16) 0.035(8) -0.012(9) -0.004(10) 0.106(14)
C48 0.37(2) 0.041(8) 0.163(13) -0.021(8) -0.165(15) 0.041(11)
C49 0.28(2) 0.135(14) 0.191(17) 0.088(12) -0.187(18) -0.133(15)
C50 0.32(3) 0.44(4) 0.40(4) 0.19(3) -0.25(3) -0.31(3)
C51 0.214(16) 0.108(11) 0.123(12) 0.007(9) -0.116(11) -0.009(11)
C52 0.024(6) 0.099(9) 0.099(9) 0.052(8) 0.000(6) -0.012(6)
C53 0.071(8) 0.096(9) 0.131(10) 0.061(8) -0.013(8) -0.023(7)
C54 0.064(7) 0.071(7) 0.104(8) 0.049(7) -0.029(6) -0.010(6)
C55 0.073(9) 0.047(8) 0.081(8) 0.010(6) -0.006(8) 0.024(6)
C56 0.084(9) 0.089(9) 0.152(12) 0.033(8) 0.000(8) -0.027(8)
Co1A 0.0806(11) 0.1012(12) 0.0461(9) -0.0080(8) -0.0079(8) 0.0103(9)
Co2A 0.0595(9) 0.0672(9) 0.0463(8) -0.0080(7) -0.0142(7) 0.0053(7)
Br1A 0.0858(8) 0.0956(9) 0.0660(7) -0.0005(6) -0.0168(7) 0.0044(7)
Br2A 0.1156(10) 0.0977(9) 0.0586(7) -0.0219(6) -0.0087(7) 0.0202(8)
Br3A 0.0814(8) 0.0744(8) 0.0615(7) 0.0008(6) -0.0158(6) 0.0075(6)
N1A 0.073(7) 0.099(8) 0.066(6) -0.016(5) -0.009(6) 0.004(7)
N2A 0.097(8) 0.085(7) 0.030(5) -0.015(5) -0.007(6) 0.000(6)
N3A 0.055(6) 0.067(6) 0.040(5) -0.029(4) -0.005(5) 0.016(5)
N4A 0.064(6) 0.064(6) 0.037(5) -0.010(4) -0.014(5) 0.008(5)
N5A 0.058(6) 0.078(6) 0.047(5) -0.010(5) -0.011(5) -0.001(5)
N6A 0.080(6) 0.056(5) 0.036(5) -0.010(4) 0.000(5) 0.010(5)
N7A 0.061(6) 0.070(6) 0.072(6) 0.001(5) -0.022(5) 0.007(5)
O1 0.075(4) 0.065(4) 0.048(4) -0.017(3) 0.006(3) 0.006(4)
C1A 0.102(10) 0.106(10) 0.071(9) 0.000(8) -0.013(8) 0.041(8)
C2A 0.121(11) 0.105(10) 0.062(8) -0.015(7) -0.014(7) 0.056(9)
C3A 0.124(11) 0.117(11) 0.079(9) -0.046(8) -0.041(8) 0.044(9)
C4A 0.138(12) 0.103(11) 0.078(9) 0.005(8) -0.043(9) 0.014(9)
C5A 0.158(12) 0.063(8) 0.068(8) -0.019(7) -0.043(8) 0.015(8)
C6A 0.143(11) 0.087(9) 0.031(6) 0.004(6) -0.019(7) -0.001(8)
C7A 0.168(13) 0.044(7) 0.065(8) -0.006(6) -0.013(9) 0.006(8)
C8A 0.28(2) 0.080(10) 0.133(13) -0.015(9) 0.075(14) 0.057(12)
C9A 0.231(17) 0.084(10) 0.145(13) -0.026(9) -0.048(13) -0.019(11)
C10A 0.163(15) 0.195(17) 0.058(9) -0.065(10) -0.044(9) 0.099(13)
C11A 0.161(13) 0.159(13) 0.056(8) 0.003(8) -0.001(9) 0.049(11)
C12A 0.186(18) 0.24(2) 0.189(18) -0.080(16) -0.098(15) 0.011(16)
C13A 0.35(3) 0.097(13) 0.123(16) 0.050(12) -0.122(18) -0.032(17)
C14A 0.39(3) 0.178(18) 0.105(13) 0.024(13) -0.096(16) 0.09(2)
C15A 0.25(2) 0.31(3) 0.164(19) 0.052(18) 0.006(17) 0.12(2)
C16A 0.118(11) 0.141(12) 0.094(10) -0.005(9) -0.022(9) 0.001(10)
C17A 0.141(13) 0.065(8) 0.037(7) -0.017(6) 0.011(9) -0.003(9)
C18A 0.105(12) 0.103(10) 0.038(7) -0.005(7) -0.021(8) 0.025(9)
C19A 0.055(9) 0.153(13) 0.077(9) 0.001(8) -0.006(7) 0.010(8)
C20A 0.088(11) 0.151(14) 0.093(12) -0.012(10) -0.021(10) 0.038(10)
C21A 0.073(11) 0.138(13) 0.059(9) -0.019(8) -0.009(8) 0.005(9)
C22A 0.089(11) 0.092(9) 0.042(7) -0.021(6) 0.004(8) 0.026(8)
C23A 0.071(8) 0.067(7) 0.028(6) -0.020(5) -0.004(6) 0.017(6)
C24A 0.066(8) 0.108(10) 0.051(7) -0.006(7) -0.012(6) 0.027(7)
C25A 0.093(10) 0.079(8) 0.052(7) 0.000(6) -0.006(7) 0.032(7)
C26A 0.063(7) 0.067(7) 0.058(7) 0.006(6) -0.018(6) 0.007(6)
C27A 0.069(8) 0.055(7) 0.031(6) -0.017(5) -0.003(6) 0.017(6)
C28A 0.065(8) 0.072(8) 0.045(6) -0.020(5) -0.010(6) 0.016(6)
C29A 0.098(9) 0.065(7) 0.049(7) -0.016(6) -0.004(6) 0.014(7)
C30A 0.107(10) 0.077(8) 0.055(7) -0.010(6) -0.035(7) -0.035(8)
C31A 0.069(8) 0.066(8) 0.051(7) -0.016(6) -0.009(6) 0.003(6)
C32A 0.080(8) 0.065(7) 0.048(7) -0.005(6) -0.009(6) 0.010(7)
C33A 0.086(9) 0.065(7) 0.045(6) 0.003(5) -0.006(6) 0.000(7)
C34A 0.080(9) 0.145(12) 0.059(8) 0.020(8) -0.042(7) -0.061(9)
C35A 0.045(8) 0.222(17) 0.085(10) 0.017(10) 0.022(8) 0.020(9)
C36A 0.073(9) 0.145(11) 0.039(7) -0.019(7) -0.008(6) -0.020(8)
C37A 0.042(7) 0.119(10) 0.061(8) 0.003(7) -0.008(6) -0.001(7)
C38A 0.049(7) 0.107(9) 0.044(6) -0.008(6) -0.014(6) 0.013(7)
C39A 0.075(8) 0.128(10) 0.050(7) -0.001(6) 0.013(6) 0.019(7)
C40A 0.085(8) 0.072(8) 0.037(6) 0.002(6) -0.007(6) 0.024(7)
C41A 0.104(9) 0.078(8) 0.045(7) 0.018(6) -0.010(6) 0.033(7)
C42A 0.156(12) 0.047(7) 0.060(8) -0.004(6) -0.038(8) 0.019(7)
C43A 0.125(10) 0.052(8) 0.066(8) -0.013(6) -0.034(7) 0.012(7)
C44A 0.101(9) 0.043(7) 0.058(7) -0.005(6) -0.029(6) 0.006(6)
C45A 0.101(9) 0.037(6) 0.061(7) 0.005(5) -0.009(6) 0.023(6)
C46A 0.130(11) 0.087(9) 0.050(7) 0.015(6) -0.012(7) 0.045(8)
C47A 0.157(11) 0.107(9) 0.075(8) 0.030(7) -0.004(8) 0.093(9)
C48A 0.170(13) 0.131(11) 0.060(8) 0.025(8) -0.015(9) 0.071(10)
C49A 0.147(13) 0.053(8) 0.091(10) 0.024(7) -0.017(9) 0.005(9)
C50A 0.111(12) 0.146(14) 0.159(14) 0.005(11) -0.079(11) -0.012(10)
C51A 0.114(11) 0.123(11) 0.128(11) -0.050(9) -0.056(9) 0.021(9)
C52A 0.142(12) 0.058(8) 0.064(8) -0.013(6) -0.057(8) 0.006(8)
C53A 0.160(12) 0.054(7) 0.089(9) -0.006(6) -0.036(8) 0.007(8)
C54A 0.122(11) 0.111(11) 0.116(11) 0.009(9) -0.022(9) -0.018(9)
C55A 0.068(8) 0.072(8) 0.104(10) -0.026(7) -0.025(7) 0.027(7)
C56A 0.074(8) 0.107(9) 0.107(9) -0.069(7) -0.041(7) 0.008(7)
Co3 0.0629(9) 0.0366(7) 0.0453(7) -0.0054(6) -0.0073(7) 0.0059(6)
Br4 0.0654(7) 0.0434(6) 0.0481(6) 0.0023(5) -0.0099(5) 0.0023(5)
Br5 0.0800(7) 0.0489(6) 0.0544(6) -0.0131(5) 0.0099(6) 0.0057(6)
Br6 0.0585(6) 0.0450(6) 0.0591(6) -0.0112(5) -0.0031(5) 0.0048(5)
Br7 0.1111(9) 0.0615(7) 0.0541(7) 0.0116(5) -0.0234(6) -0.0063(7)

loop_
_atom_type_symbol
_atom_type_description
_atom_type_scat_dispersion_real
_atom_type_scat_dispersion_imag
_atom_type_scat_source
C C 0.0033 0.0016 'International Tables Vol C Tables 4.2.6.8 and 6.1.1.4'
H H 0.0000 0.0000 'International Tables Vol C Tables 4.2.6.8 and 6.1.1.4'
N N 0.0061 0.0033 'International Tables Vol C Tables 4.2.6.8 and 6.1.1.4'
Co Co 0.3494 0.9721 'International Tables Vol C Tables 4.2.6.8 and 6.1.1.4'
Br Br -0.2901 2.4595 'International Tables Vol C Tables 4.2.6.8 and 6.1.1.4'
O O 0.0106 0.0060 'International Tables Vol C Tables 4.2.6.8 and 6.1.1.4'

loop_
_geom_angle_atom_site_label_1
_geom_angle_atom_site_label_2
_geom_angle_atom_site_label_3
_geom_angle
_geom_angle_site_symmetry_1
_geom_angle_site_symmetry_3
_geom_angle_publ_flag
N2 Co1 N7 160.3(3) . . ?
N2 Co1 N3 75.8(3) . . ?
N7 Co1 N3 121.5(3) . . ?
N2 Co1 N1 75.5(3) . . ?
N7 Co1 N1 86.2(3) . . ?
N3 Co1 N1 151.0(3) . . ?
N2 Co1 Br1 99.95(16) . . ?
N7 Co1 Br1 90.3(2) . . ?
N3 Co1 Br1 88.85(15) . . ?
N1 Co1 Br1 100.15(16) . . ?
N2 Co1 Br2 82.65(16) . . ?
N7 Co1 Br2 90.9(2) . . ?
N3 Co1 Br2 80.26(15) . . ?
N1 Co1 Br2 91.98(16) . . ?
Br1 Co1 Br2 167.87(5) . . ?
N5 Co2 N6 74.5(3) . . ?
N5 Co2 N4 76.0(3) . . ?
N6 Co2 N4 150.2(3) . . ?
N5 Co2 Br3 132.12(17) . . ?
N6 Co2 Br3 103.2(2) . . ?
N4 Co2 Br3 93.79(19) . . ?
N5 Co2 Br2 109.44(17) . . ?
N6 Co2 Br2 94.88(16) . . ?
N4 Co2 Br2 98.33(15) . . ?
Br3 Co2 Br2 118.35(6) . . ?
Co2 Br2 Co1 103.38(5) . . ?
C17 N1 C1 120.5(7) . . ?
C17 N1 Co1 111.5(6) . . ?
C1 N1 Co1 128.0(5) . . ?
C22 N2 C18 121.5(7) . . ?
C22 N2 Co1 119.8(5) . . ?
C18 N2 Co1 118.4(6) . . ?
C23 N3 C27 118.7(7) . . ?
C23 N3 Co1 112.8(5) . . ?
C27 N3 Co1 127.6(6) . . ?
C28 N4 C32 117.9(7) . . ?
C28 N4 Co2 129.8(6) . . ?
C32 N4 Co2 110.5(5) . . ?
C37 N5 C33 118.8(8) . . ?
C37 N5 Co2 120.4(6) . . ?
C33 N5 Co2 120.6(6) . . ?
C38 N6 C40 118.4(8) . . ?
C38 N6 Co2 112.6(6) . . ?
C40 N6 Co2 129.0(6) . . ?
C55 N7 Co1 155.8(8) . . ?
C6 C1 C2 119.5(10) . . ?
C6 C1 N1 121.7(9) . . ?
C2 C1 N1 118.8(10) . . ?
C3 C2 C1 119.9(11) . . ?
C3 C2 C10 120.8(11) . . ?
C1 C2 C10 119.3(10) . . ?
C4 C3 C2 123.6(13) . . ?
C4 C3 H3 118.2 . . ?
C2 C3 H3 118.2 . . ?
C3 C4 C5 114.4(13) . . ?
C3 C4 C13 118.0(14) . . ?
C5 C4 C13 127.6(14) . . ?
C4 C5 C6 126.4(12) . . ?
C4 C5 H5 116.8 . . ?
C6 C5 H5 116.8 . . ?
C1 C6 C5 116.2(10) . . ?
C1 C6 C7 121.8(10) . . ?
C5 C6 C7 122.0(10) . . ?
C9 C7 C6 112.9(8) . . ?
C9 C7 C8 109.5(8) . . ?
C6 C7 C8 109.8(7) . . ?
C9 C7 H7 108.2 . . ?
C6 C7 H7 108.2 . . ?
C8 C7 H7 108.2 . . ?
C7 C8 H8A 109.5 . . ?
C7 C8 H8B 109.5 . . ?
H8A C8 H8B 109.5 . . ?
C7 C8 H8C 109.5 . . ?
H8A C8 H8C 109.5 . . ?
H8B C8 H8C 109.5 . . ?
C7 C9 H9A 109.5 . . ?
C7 C9 H9B 109.5 . . ?
H9A C9 H9B 109.5 . . ?
C7 C9 H9C 109.5 . . ?
H9A C9 H9C 109.5 . . ?
H9B C9 H9C 109.5 . . ?
C12 C10 C11 106.5(8) . . ?
C12 C10 C2 110.6(9) . . ?
C11 C10 C2 110.6(9) . . ?
C12 C10 H10 109.7 . . ?
C11 C10 H10 109.7 . . ?
C2 C10 H10 109.7 . . ?
C10 C11 H11A 109.5 . . ?
C10 C11 H11B 109.5 . . ?
H11A C11 H11B 109.5 . . ?
C10 C11 H11C 109.5 . . ?
H11A C11 H11C 109.5 . . ?
H11B C11 H11C 109.5 . . ?
C10 C12 H12A 109.5 . . ?
C10 C12 H12B 109.5 . . ?
H12A C12 H12B 109.5 . . ?
C10 C12 H12C 109.5 . . ?
H12A C12 H12C 109.5 . . ?
H12B C12 H12C 109.5 . . ?
C14 C13 C15 117.2(12) . . ?
C14 C13 C4 111.9(12) . . ?
C15 C13 C4 107.9(11) . . ?
C14 C13 H13 106.4 . . ?
C15 C13 H13 106.4 . . ?
C4 C13 H13 106.4 . . ?
C13 C14 H14A 109.5 . . ?
C13 C14 H14B 109.5 . . ?
H14A C14 H14B 109.5 . . ?
C13 C14 H14C 109.5 . . ?
H14A C14 H14C 109.5 . . ?
H14B C14 H14C 109.5 . . ?
C13 C15 H15A 109.5 . . ?
C13 C15 H15B 109.5 . . ?
H15A C15 H15B 109.5 . . ?
C13 C15 H15C 109.5 . . ?
H15A C15 H15C 109.5 . . ?
H15B C15 H15C 109.5 . . ?
C17 C16 H16A 109.5 . . ?
C17 C16 H16B 109.5 . . ?
H16A C16 H16B 109.5 . . ?
C17 C16 H16C 109.5 . . ?
H16A C16 H16C 109.5 . . ?
H16B C16 H16C 109.5 . . ?
N1 C17 C18 118.0(8) . . ?
N1 C17 C16 124.3(8) . . ?
C18 C17 C16 117.7(7) . . ?
N2 C18 C19 118.6(8) . . ?
N2 C18 C17 116.5(7) . . ?
C19 C18 C17 124.8(8) . . ?
C20 C19 C18 120.2(8) . . ?
C20 C19 H19 119.9 . . ?
C18 C19 H19 119.9 . . ?
C19 C20 C21 120.1(8) . . ?
C19 C20 H20 119.9 . . ?
C21 C20 H20 119.9 . . ?
C20 C21 C22 118.2(8) . . ?
C20 C21 H21 120.9 . . ?
C22 C21 H21 120.9 . . ?
N2 C22 C21 121.4(7) . . ?
N2 C22 C23 116.0(7) . . ?
C21 C22 C23 122.6(8) . . ?
N3 C23 C24 120.5(8) . . ?
N3 C23 C22 114.8(7) . . ?
C24 C23 C22 124.6(8) . . ?
C23 C24 C25 123.3(8) . . ?
C23 C24 H24 118.3 . . ?
C25 C24 H24 118.3 . . ?
C26 C25 C24 114.0(8) . . ?
C26 C25 H25 123.0 . . ?
C24 C25 H25 123.0 . . ?
C27 C26 C25 123.1(8) . . ?
C27 C26 H26 118.4 . . ?
C25 C26 H26 118.4 . . ?
N3 C27 C26 120.2(8) . . ?
N3 C27 C28 117.0(7) . . ?
C26 C27 C28 122.7(8) . . ?
N4 C28 C29 125.3(8) . . ?
N4 C28 C27 120.2(8) . . ?
C29 C28 C27 114.5(8) . . ?
C30 C29 C28 115.6(9) . . ?
C30 C29 H29 122.2 . . ?
C28 C29 H29 122.2 . . ?
C29 C30 C31 120.8(9) . . ?
C29 C30 H30 119.6 . . ?
C31 C30 H30 119.6 . . ?
C30 C31 C32 120.1(9) . . ?
C30 C31 H31 120.0 . . ?
C32 C31 H31 120.0 . . ?
N4 C32 C31 120.0(8) . . ?
N4 C32 C33 116.2(8) . . ?
C31 C32 C33 123.8(9) . . ?
N5 C33 C34 121.0(8) . . ?
N5 C33 C32 114.6(9) . . ?
C34 C33 C32 124.4(9) . . ?
C35 C34 C33 119.3(9) . . ?
C35 C34 H34 120.3 . . ?
C33 C34 H34 120.3 . . ?
C34 C35 C36 119.6(10) . . ?
C34 C35 H35 120.2 . . ?
C36 C35 H35 120.2 . . ?
C35 C36 C37 119.2(9) . . ?
C35 C36 H36 120.4 . . ?
C37 C36 H36 120.4 . . ?
N5 C37 C36 122.0(9) . . ?
N5 C37 C38 114.3(9) . . ?
C36 C37 C38 123.6(9) . . ?
N6 C38 C37 116.4(9) . . ?
N6 C38 C39 125.1(9) . . ?
C37 C38 C39 118.4(9) . . ?
C38 C39 H39A 109.5 . . ?
C38 C39 H39B 109.5 . . ?
H39A C39 H39B 109.5 . . ?
C38 C39 H39C 109.5 . . ?
H39A C39 H39C 109.5 . . ?
H39B C39 H39C 109.5 . . ?
C45 C40 C41 120.7(10) . . ?
C45 C40 N6 121.1(8) . . ?
C41 C40 N6 118.3(10) . . ?
C42 C41 C40 118.5(11) . . ?
C42 C41 C46 116.1(11) . . ?
C40 C41 C46 125.1(11) . . ?
C41 C42 C43 118.5(11) . . ?
C41 C42 H42 120.7 . . ?
C43 C42 H42 120.7 . . ?
C44 C43 C42 120.6(12) . . ?
C44 C43 C49 119.0(14) . . ?
C42 C43 C49 120.4(14) . . ?
C45 C44 C43 118.8(12) . . ?
C45 C44 H44 120.6 . . ?
C43 C44 H44 120.6 . . ?
C40 C45 C44 122.8(10) . . ?
C40 C45 C52 120.3(9) . . ?
C44 C45 C52 117.0(10) . . ?
C47 C46 C41 112.3(10) . . ?
C47 C46 C48 118.4(11) . . ?
C41 C46 C48 103.9(12) . . ?
C47 C46 H46 107.2 . . ?
C41 C46 H46 107.2 . . ?
C48 C46 H46 107.2 . . ?
C46 C47 H47A 109.5 . . ?
C46 C47 H47B 109.5 . . ?
H47A C47 H47B 109.5 . . ?
C46 C47 H47C 109.5 . . ?
H47A C47 H47C 109.5 . . ?
H47B C47 H47C 109.5 . . ?
C46 C48 H48A 109.5 . . ?
C46 C48 H48B 109.5 . . ?
H48A C48 H48B 109.5 . . ?
C46 C48 H48C 109.5 . . ?
H48A C48 H48C 109.5 . . ?
H48B C48 H48C 109.5 . . ?
C50 C49 C51 124(2) . . ?
C50 C49 C43 117.4(17) . . ?
C51 C49 C43 108.9(11) . . ?
C50 C49 H49 100.3 . . ?
C51 C49 H49 100.3 . . ?
C43 C49 H49 100.3 . . ?
C49 C50 H50A 109.5 . . ?
C49 C50 H50B 109.5 . . ?
H50A C50 H50B 109.5 . . ?
C49 C50 H50C 109.5 . . ?
H50A C50 H50C 109.5 . . ?
H50B C50 H50C 109.5 . . ?
C49 C51 H51A 109.5 . . ?
C49 C51 H51B 109.5 . . ?
H51A C51 H51B 109.5 . . ?
C49 C51 H51C 109.5 . . ?
H51A C51 H51C 109.5 . . ?
H51B C51 H51C 109.5 . . ?
C45 C52 C53 114.2(9) . . ?
C45 C52 C54 111.2(8) . . ?
C53 C52 C54 109.0(8) . . ?
C45 C52 H52 107.4 . . ?
C53 C52 H52 107.4 . . ?
C54 C52 H52 107.4 . . ?
C52 C53 H53A 109.5 . . ?
C52 C53 H53B 109.5 . . ?
H53A C53 H53B 109.5 . . ?
C52 C53 H53C 109.5 . . ?
H53A C53 H53C 109.5 . . ?
H53B C53 H53C 109.5 . . ?
C52 C54 H54A 109.5 . . ?
C52 C54 H54B 109.5 . . ?
H54A C54 H54B 109.5 . . ?
C52 C54 H54C 109.5 . . ?
H54A C54 H54C 109.5 . . ?
H54B C54 H54C 109.5 . . ?
N7 C55 C56 178.4(11) . . ?
C55 C56 H56A 109.5 . . ?
C55 C56 H56B 109.5 . . ?
H56A C56 H56B 109.5 . . ?
C55 C56 H56C 109.5 . . ?
H56A C56 H56C 109.5 . . ?
H56B C56 H56C 109.5 . . ?
N2A Co1A N1A 75.3(4) . . ?
N2A Co1A N3A 76.5(4) . . ?
N1A Co1A N3A 147.6(3) . . ?
N2A Co1A Br1A 151.5(2) . . ?
N1A Co1A Br1A 93.2(3) . . ?
N3A Co1A Br1A 104.2(2) . . ?
N2A Co1A Br2A 94.1(2) . . ?
N1A Co1A Br2A 104.4(2) . . ?
N3A Co1A Br2A 93.20(17) . . ?
Br1A Co1A Br2A 114.09(7) . . ?
N5A Co2A N7A 164.0(3) . . ?
N5A Co2A O1 95.2(3) . . ?
N7A Co2A O1 84.3(3) . . ?
N5A Co2A N6A 73.9(3) . . ?
N7A Co2A N6A 90.1(3) . . ?
O1 Co2A N6A 89.3(2) . . ?
N5A Co2A N4A 77.8(3) . . ?
N7A Co2A N4A 117.9(3) . . ?
O1 Co2A N4A 83.3(2) . . ?
N6A Co2A N4A 150.0(3) . . ?
N5A Co2A Br3A 90.4(2) . . ?
N7A Co2A Br3A 93.0(2) . . ?
O1 Co2A Br3A 168.48(15) . . ?
N6A Co2A Br3A 101.9(2) . . ?
N4A Co2A Br3A 88.1(2) . . ?
C17A N1A C1A 117.4(12) . . ?
C17A N1A Co1A 111.6(9) . . ?
C1A N1A Co1A 130.9(8) . . ?
C18A N2A C22A 119.2(11) . . ?
C18A N2A Co1A 119.4(8) . . ?
C22A N2A Co1A 119.8(10) . . ?
C23A N3A C27A 119.8(9) . . ?
C23A N3A Co1A 110.0(8) . . ?
C27A N3A Co1A 129.6(7) . . ?
C28A N4A C32A 119.2(8) . . ?
C28A N4A Co2A 129.8(6) . . ?
C32A N4A Co2A 110.9(6) . . ?
C37A N5A C33A 121.8(9) . . ?
C37A N5A Co2A 120.8(6) . . ?
C33A N5A Co2A 117.1(7) . . ?
C38A N6A C40A 123.4(8) . . ?
C38A N6A Co2A 114.0(7) . . ?
C40A N6A Co2A 122.4(6) . . ?
C55A N7A Co2A 163.9(8) . . ?
C2A C1A C6A 124.3(11) . . ?
C2A C1A N1A 118.2(11) . . ?
C6A C1A N1A 117.5(11) . . ?
C1A C2A C3A 116.4(11) . . ?
C1A C2A C10A 123.5(11) . . ?
C3A C2A C10A 119.9(11) . . ?
C2A C3A C4A 122.9(11) . . ?
C2A C3A H3A 118.5 . . ?
C4A C3A H3A 118.5 . . ?
C5A C4A C3A 117.1(11) . . ?
C5A C4A C13A 124.0(12) . . ?
C3A C4A C13A 118.7(12) . . ?
C6A C5A C4A 123.7(11) . . ?
C6A C5A H5A 118.2 . . ?
C4A C5A H5A 118.2 . . ?
C5A C6A C1A 115.6(11) . . ?
C5A C6A C7A 121.7(10) . . ?
C1A C6A C7A 122.7(11) . . ?
C6A C7A C8A 109.2(10) . . ?
C6A C7A C9A 110.8(11) . . ?
C8A C7A C9A 111.8(10) . . ?
C6A C7A H7A 108.3 . . ?
C8A C7A H7A 108.3 . . ?
C9A C7A H7A 108.3 . . ?
C7A C8A H8A1 109.5 . . ?
C7A C8A H8A2 109.5 . . ?
H8A1 C8A H8A2 109.5 . . ?
C7A C8A H8A3 109.5 . . ?
H8A1 C8A H8A3 109.5 . . ?
H8A2 C8A H8A3 109.5 . . ?
C7A C9A H9A1 109.5 . . ?
C7A C9A H9A2 109.5 . . ?
H9A1 C9A H9A2 109.5 . . ?
C7A C9A H9A3 109.5 . . ?
H9A1 C9A H9A3 109.5 . . ?
H9A2 C9A H9A3 109.5 . . ?
C11A C10A C2A 111.0(12) . . ?
C11A C10A C12A 107.9(11) . . ?
C2A C10A C12A 110.6(14) . . ?
C11A C10A H10A 109.1 . . ?
C2A C10A H10A 109.1 . . ?
C12A C10A H10A 109.1 . . ?
C10A C11A H11D 109.5 . . ?
C10A C11A H11E 109.5 . . ?
H11D C11A H11E 109.5 . . ?
C10A C11A H11F 109.5 . . ?
H11D C11A H11F 109.5 . . ?
H11E C11A H11F 109.5 . . ?
C10A C12A H12D 109.5 . . ?
C10A C12A H12E 109.5 . . ?
H12D C12A H12E 109.5 . . ?
C10A C12A H12F 109.5 . . ?
H12D C12A H12F 109.5 . . ?
H12E C12A H12F 109.5 . . ?
C14A C13A C15A 110.0(17) . . ?
C14A C13A C4A 103.2(18) . . ?
C15A C13A C4A 121.4(17) . . ?
C14A C13A H13A 107.2 . . ?
C15A C13A H13A 107.2 . . ?
C4A C13A H13A 107.2 . . ?
C13A C14A H14D 109.5 . . ?
C13A C14A H14E 109.5 . . ?
H14D C14A H14E 109.5 . . ?
C13A C14A H14F 109.5 . . ?
H14D C14A H14F 109.5 . . ?
H14E C14A H14F 109.5 . . ?
C13A C15A H15D 109.5 . . ?
C13A C15A H15E 109.5 . . ?
H15D C15A H15E 109.5 . . ?
C13A C15A H15F 109.5 . . ?
H15D C15A H15F 109.5 . . ?
H15E C15A H15F 109.5 . . ?
C17A C16A H16D 109.5 . . ?
C17A C16A H16E 109.5 . . ?
H16D C16A H16E 109.5 . . ?
C17A C16A H16F 109.5 . . ?
H16D C16A H16F 109.5 . . ?
H16E C16A H16F 109.5 . . ?
N1A C17A C18A 119.9(13) . . ?
N1A C17A C16A 126.8(12) . . ?
C18A C17A C16A 113.3(13) . . ?
N2A C18A C19A 120.6(11) . . ?
N2A C18A C17A 109.3(13) . . ?
C19A C18A C17A 130.0(15) . . ?
C20A C19A C18A 118.8(13) . . ?
C20A C19A H19A 120.6 . . ?
C18A C19A H19A 120.6 . . ?
C19A C20A C21A 121.5(14) . . ?
C19A C20A H20A 119.2 . . ?
C21A C20A H20A 119.2 . . ?
C20A C21A C22A 117.0(14) . . ?
C20A C21A H21A 121.5 . . ?
C22A C21A H21A 121.5 . . ?
N2A C22A C21A 122.8(13) . . ?
N2A C22A C23A 111.6(12) . . ?
C21A C22A C23A 125.6(13) . . ?
N3A C23A C24A 121.6(11) . . ?
N3A C23A C22A 120.1(10) . . ?
C24A C23A C22A 118.3(11) . . ?
C25A C24A C23A 117.5(11) . . ?
C25A C24A H24A 121.3 . . ?
C23A C24A H24A 121.3 . . ?
C24A C25A C26A 120.8(10) . . ?
C24A C25A H25A 119.6 . . ?
C26A C25A H25A 119.6 . . ?
C27A C26A C25A 117.9(11) . . ?
C27A C26A H26A 121.0 . . ?
C25A C26A H26A 121.0 . . ?
N3A C27A C26A 122.2(10) . . ?
N3A C27A C28A 119.3(9) . . ?
C26A C27A C28A 117.7(11) . . ?
N4A C28A C29A 120.6(9) . . ?
N4A C28A C27A 118.6(8) . . ?
C29A C28A C27A 120.6(10) . . ?
C28A C29A C30A 118.6(10) . . ?
C28A C29A H29A 120.7 . . ?
C30A C29A H29A 120.7 . . ?
C31A C30A C29A 120.3(9) . . ?
C31A C30A H30A 119.8 . . ?
C29A C30A H30A 119.8 . . ?
C32A C31A C30A 117.8(10) . . ?
C32A C31A H31A 121.1 . . ?
C30A C31A H31A 121.1 . . ?
C31A C32A N4A 123.2(10) . . ?
C31A C32A C33A 120.4(10) . . ?
N4A C32A C33A 116.4(8) . . ?
N5A C33A C34A 115.0(10) . . ?
N5A C33A C32A 116.5(9) . . ?
C34A C33A C32A 128.5(10) . . ?
C35A C34A C33A 121.5(10) . . ?
C35A C34A H34A 119.3 . . ?
C33A C34A H34A 119.3 . . ?
C36A C35A C34A 119.5(11) . . ?
C36A C35A H35A 120.3 . . ?
C34A C35A H35A 120.3 . . ?
C37A C36A C35A 118.1(11) . . ?
C37A C36A H36A 120.9 . . ?
C35A C36A H36A 120.9 . . ?
N5A C37A C36A 124.0(10) . . ?
N5A C37A C38A 113.8(9) . . ?
C36A C37A C38A 122.2(11) . . ?
N6A C38A C39A 125.7(9) . . ?
N6A C38A C37A 116.9(10) . . ?
C39A C38A C37A 117.4(9) . . ?
C38A C39A H39D 109.5 . . ?
C38A C39A H39E 109.5 . . ?
H39D C39A H39E 109.5 . . ?
C38A C39A H39F 109.5 . . ?
H39D C39A H39F 109.5 . . ?
H39E C39A H39F 109.5 . . ?
C41A C40A C45A 119.4(9) . . ?
C41A C40A N6A 122.3(9) . . ?
C45A C40A N6A 118.2(10) . . ?
C42A C41A C40A 117.6(9) . . ?
C42A C41A C46A 119.9(11) . . ?
C40A C41A C46A 122.5(10) . . ?
C43A C42A C41A 124.0(10) . . ?
C43A C42A H42A 118.0 . . ?
C41A C42A H42A 118.0 . . ?
C42A C43A C44A 119.8(10) . . ?
C42A C43A C49A 121.6(11) . . ?
C44A C43A C49A 118.6(10) . . ?
C43A C44A C45A 118.7(9) . . ?
C43A C44A H44A 120.6 . . ?
C45A C44A H44A 120.6 . . ?
C44A C45A C40A 120.0(10) . . ?
C44A C45A C52A 120.0(9) . . ?
C40A C45A C52A 119.9(9) . . ?
C41A C46A C47A 110.4(8) . . ?
C41A C46A C48A 112.5(9) . . ?
C47A C46A C48A 109.7(9) . . ?
C41A C46A H46A 108.0 . . ?
C47A C46A H46A 108.0 . . ?
C48A C46A H46A 108.0 . . ?
C46A C47A H47D 109.5 . . ?
C46A C47A H47E 109.5 . . ?
H47D C47A H47E 109.5 . . ?
C46A C47A H47F 109.5 . . ?
H47D C47A H47F 109.5 . . ?
H47E C47A H47F 109.5 . . ?
C46A C48A H48D 109.5 . . ?
C46A C48A H48E 109.5 . . ?
H48D C48A H48E 109.5 . . ?
C46A C48A H48F 109.5 . . ?
H48D C48A H48F 109.5 . . ?
H48E C48A H48F 109.5 . . ?
C50A C49A C51A 117.1(11) . . ?
C50A C49A C43A 113.4(11) . . ?
C51A C49A C43A 108.5(11) . . ?
C50A C49A H49A 105.6 . . ?
C51A C49A H49A 105.6 . . ?
C43A C49A H49A 105.6 . . ?
C49A C50A H50G 109.5 . . ?
C49A C50A H50H 109.5 . . ?
H50G C50A H50H 109.5 . . ?
C49A C50A H50I 109.5 . . ?
H50G C50A H50I 109.5 . . ?
H50H C50A H50I 109.5 . . ?
C49A C51A H51D 109.5 . . ?
C49A C51A H51E 109.5 . . ?
H51D C51A H51E 109.5 . . ?
C49A C51A H51F 109.5 . . ?
H51D C51A H51F 109.5 . . ?
H51E C51A H51F 109.5 . . ?
C45A C52A C53A 112.5(9) . . ?
C45A C52A C54A 111.1(9) . . ?
C53A C52A C54A 111.7(9) . . ?
C45A C52A H52A 107.0 . . ?
C53A C52A H52A 107.0 . . ?
C54A C52A H52A 107.0 . . ?
C52A C53A H53D 109.5 . . ?
C52A C53A H53E 109.5 . . ?
H53D C53A H53E 109.5 . . ?
C52A C53A H53F 109.5 . . ?
H53D C53A H53F 109.5 . . ?
H53E C53A H53F 109.5 . . ?
C52A C54A H54D 109.5 . . ?
C52A C54A H54E 109.5 . . ?
H54D C54A H54E 109.5 . . ?
C52A C54A H54F 109.5 . . ?
H54D C54A H54F 109.5 . . ?
H54E C54A H54F 109.5 . . ?
N7A C55A C56A 179.4(14) . . ?
C55A C56A H56D 109.5 . . ?
C55A C56A H56E 109.5 . . ?
H56D C56A H56E 109.5 . . ?
C55A C56A H56F 109.5 . . ?
H56D C56A H56F 109.5 . . ?
H56E C56A H56F 109.5 . . ?
Br5 Co3 Br6 105.69(6) . . ?
Br5 Co3 Br7 105.57(6) . . ?
Br6 Co3 Br7 113.84(6) . . ?
Br5 Co3 Br4 115.54(6) . . ?
Br6 Co3 Br4 106.88(6) . . ?
Br7 Co3 Br4 109.50(6) . . ?

loop_
_geom_bond_atom_site_label_1
_geom_bond_atom_site_label_2
_geom_bond_distance
_geom_bond_site_symmetry_2
_geom_bond_publ_flag
Co1 N2 2.053(6) . ?
Co1 N7 2.064(8) . ?
Co1 N3 2.218(7) . ?
Co1 N1 2.280(7) . ?
Co1 Br1 2.5052(15) . ?
Co1 Br2 2.7139(15) . ?
Co2 N5 2.028(7) . ?
Co2 N6 2.257(7) . ?
Co2 N4 2.274(7) . ?
Co2 Br3 2.3790(18) . ?
Co2 Br2 2.4066(15) . ?
N1 C17 1.289(9) . ?
N1 C1 1.463(10) . ?
N2 C22 1.296(9) . ?
N2 C18 1.331(8) . ?
N3 C23 1.341(9) . ?
N3 C27 1.351(9) . ?
N4 C28 1.333(9) . ?
N4 C32 1.352(9) . ?
N5 C37 1.312(9) . ?
N5 C33 1.348(9) . ?
N6 C38 1.274(10) . ?
N6 C40 1.490(10) . ?
N7 C55 1.132(11) . ?
C1 C6 1.371(11) . ?
C1 C2 1.428(12) . ?
C2 C3 1.368(12) . ?
C2 C10 1.586(13) . ?
C3 C4 1.359(14) . ?
C3 H3 0.9500 . ?
C4 C5 1.390(14) . ?
C4 C13 1.543(16) . ?
C5 C6 1.401(12) . ?
C5 H5 0.9500 . ?
C6 C7 1.526(12) . ?
C7 C9 1.515(11) . ?
C7 C8 1.534(11) . ?
C7 H7 1.0000 . ?
C8 H8A 0.9800 . ?
C8 H8B 0.9800 . ?
C8 H8C 0.9800 . ?
C9 H9A 0.9800 . ?
C9 H9B 0.9800 . ?
C9 H9C 0.9800 . ?
C10 C12 1.565(11) . ?
C10 C11 1.585(12) . ?
C10 H10 1.0000 . ?
C11 H11A 0.9800 . ?
C11 H11B 0.9800 . ?
C11 H11C 0.9800 . ?
C12 H12A 0.9800 . ?
C12 H12B 0.9800 . ?
C12 H12C 0.9800 . ?
C13 C14 1.424(14) . ?
C13 C15 1.523(14) . ?
C13 H13 1.0000 . ?
C14 H14A 0.9800 . ?
C14 H14B 0.9800 . ?
C14 H14C 0.9800 . ?
C15 H15A 0.9800 . ?
C15 H15B 0.9800 . ?
C15 H15C 0.9800 . ?
C16 C17 1.506(10) . ?
C16 H16A 0.9800 . ?
C16 H16B 0.9800 . ?
C16 H16C 0.9800 . ?
C17 C18 1.459(10) . ?
C18 C19 1.408(10) . ?
C19 C20 1.318(10) . ?
C19 H19 0.9500 . ?
C20 C21 1.369(10) . ?
C20 H20 0.9500 . ?
C21 C22 1.386(10) . ?
C21 H21 0.9500 . ?
C22 C23 1.489(10) . ?
C23 C24 1.363(10) . ?
C24 C25 1.378(10) . ?
C24 H24 0.9500 . ?
C25 C26 1.373(10) . ?
C25 H25 0.9500 . ?
C26 C27 1.370(10) . ?
C26 H26 0.9500 . ?
C27 C28 1.501(10) . ?
C28 C29 1.426(10) . ?
C29 C30 1.357(11) . ?
C29 H29 0.9500 . ?
C30 C31 1.384(11) . ?
C30 H30 0.9500 . ?
C31 C32 1.417(10) . ?
C31 H31 0.9500 . ?
C32 C33 1.480(11) . ?
C33 C34 1.387(11) . ?
C34 C35 1.342(11) . ?
C34 H34 0.9500 . ?
C35 C36 1.359(11) . ?
C35 H35 0.9500 . ?
C36 C37 1.378(11) . ?
C36 H36 0.9500 . ?
C37 C38 1.494(11) . ?
C38 C39 1.514(10) . ?
C39 H39A 0.9800 . ?
C39 H39B 0.9800 . ?
C39 H39C 0.9800 . ?
C40 C45 1.333(12) . ?
C40 C41 1.441(12) . ?
C41 C42 1.388(13) . ?
C41 C46 1.585(15) . ?
C42 C43 1.423(16) . ?
C42 H42 0.9500 . ?
C43 C44 1.407(15) . ?
C43 C49 1.631(16) . ?
C44 C45 1.353(11) . ?
C44 H44 0.9500 . ?
C45 C52 1.518(12) . ?
C46 C47 1.564(17) . ?
C46 C48 1.664(16) . ?
C46 H46 1.0000 . ?
C47 H47A 0.9800 . ?
C47 H47B 0.9800 . ?
C47 H47C 0.9800 . ?
C48 H48A 0.9800 . ?
C48 H48B 0.9800 . ?
C48 H48C 0.9800 . ?
C49 C50 1.25(2) . ?
C49 C51 1.487(16) . ?
C49 H49 1.0000 . ?
C50 H50A 0.9800 . ?
C50 H50B 0.9800 . ?
C50 H50C 0.9800 . ?
C51 H51A 0.9800 . ?
C51 H51B 0.9800 . ?
C51 H51C 0.9800 . ?
C52 C53 1.535(11) . ?
C52 C54 1.570(11) . ?
C52 H52 1.0000 . ?
C53 H53A 0.9800 . ?
C53 H53B 0.9800 . ?
C53 H53C 0.9800 . ?
C54 H54A 0.9800 . ?
C54 H54B 0.9800 . ?
C54 H54C 0.9800 . ?
C55 C56 1.506(13) . ?
C56 H56A 0.9800 . ?
C56 H56B 0.9800 . ?
C56 H56C 0.9800 . ?
Co1A N2A 2.053(9) . ?
Co1A N1A 2.218(11) . ?
Co1A N3A 2.242(8) . ?
Co1A Br1A 2.398(2) . ?
Co1A Br2A 2.4775(18) . ?
Co2A N5A 2.058(7) . ?
Co2A N7A 2.086(8) . ?
Co2A O1 2.165(6) . ?
Co2A N6A 2.243(7) . ?
Co2A N4A 2.266(7) . ?
Co2A Br3A 2.5263(19) . ?
N1A C17A 1.282(13) . ?
N1A C1A 1.437(13) . ?
N2A C18A 1.347(13) . ?
N2A C22A 1.355(12) . ?
N3A C23A 1.339(11) . ?
N3A C27A 1.344(11) . ?
N4A C28A 1.312(10) . ?
N4A C32A 1.384(11) . ?
N5A C37A 1.309(10) . ?
N5A C33A 1.400(10) . ?
N6A C38A 1.275(10) . ?
N6A C40A 1.457(11) . ?
N7A C55A 1.134(10) . ?
C1A C2A 1.395(13) . ?
C1A C6A 1.410(13) . ?
C2A C3A 1.399(13) . ?
C2A C10A 1.548(14) . ?
C3A C4A 1.400(13) . ?
C3A H3A 0.9500 . ?
C4A C5A 1.399(13) . ?
C4A C13A 1.535(19) . ?
C5A C6A 1.394(13) . ?
C5A H5A 0.9500 . ?
C6A C7A 1.449(13) . ?
C7A C8A 1.533(15) . ?
C7A C9A 1.572(14) . ?
C7A H7A 1.0000 . ?
C8A H8A1 0.9800 . ?
C8A H8A2 0.9800 . ?
C8A H8A3 0.9800 . ?
C9A H9A1 0.9800 . ?
C9A H9A2 0.9800 . ?
C9A H9A3 0.9800 . ?
C10A C11A 1.496(16) . ?
C10A C12A 1.57(2) . ?
C10A H10A 1.0000 . ?
C11A H11D 0.9800 . ?
C11A H11E 0.9800 . ?
C11A H11F 0.9800 . ?
C12A H12D 0.9800 . ?
C12A H12E 0.9800 . ?
C12A H12F 0.9800 . ?
C13A C14A 1.53(2) . ?
C13A C15A 1.53(2) . ?
C13A H13A 1.0000 . ?
C14A H14D 0.9800 . ?
C14A H14E 0.9800 . ?
C14A H14F 0.9800 . ?
C15A H15D 0.9800 . ?
C15A H15E 0.9800 . ?
C15A H15F 0.9800 . ?
C16A C17A 1.590(14) . ?
C16A H16D 0.9800 . ?
C16A H16E 0.9800 . ?
C16A H16F 0.9800 . ?
C17A C18A 1.518(15) . ?
C18A C19A 1.416(14) . ?
C19A C20A 1.363(15) . ?
C19A H19A 0.9500 . ?
C20A C21A 1.383(15) . ?
C20A H20A 0.9500 . ?
C21A C22A 1.396(14) . ?
C21A H21A 0.9500 . ?
C22A C23A 1.473(14) . ?
C23A C24A 1.397(12) . ?
C24A C25A 1.377(12) . ?
C24A H24A 0.9500 . ?
C25A C26A 1.395(12) . ?
C25A H25A 0.9500 . ?
C26A C27A 1.363(11) . ?
C26A H26A 0.9500 . ?
C27A C28A 1.462(12) . ?
C28A C29A 1.396(11) . ?
C29A C30A 1.400(12) . ?
C29A H29A 0.9500 . ?
C30A C31A 1.365(12) . ?
C30A H30A 0.9500 . ?
C31A C32A 1.342(11) . ?
C31A H31A 0.9500 . ?
C32A C33A 1.482(12) . ?
C33A C34A 1.448(12) . ?
C34A C35A 1.382(13) . ?
C34A H34A 0.9500 . ?
C35A C36A 1.382(14) . ?
C35A H35A 0.9500 . ?
C36A C37A 1.377(12) . ?
C36A H36A 0.9500 . ?
C37A C38A 1.482(13) . ?
C38A C39A 1.475(11) . ?
C39A H39D 0.9800 . ?
C39A H39E 0.9800 . ?
C39A H39F 0.9800 . ?
C40A C41A 1.402(13) . ?
C40A C45A 1.429(11) . ?
C41A C42A 1.376(12) . ?
C41A C46A 1.487(12) . ?
C42A C43A 1.354(12) . ?
C42A H42A 0.9500 . ?
C43A C44A 1.395(13) . ?
C43A C49A 1.569(14) . ?
C44A C45A 1.400(11) . ?
C44A H44A 0.9500 . ?
C45A C52A 1.497(13) . ?
C46A C47A 1.543(11) . ?
C46A C48A 1.601(14) . ?
C46A H46A 1.0000 . ?
C47A H47D 0.9800 . ?
C47A H47E 0.9800 . ?
C47A H47F 0.9800 . ?
C48A H48D 0.9800 . ?
C48A H48E 0.9800 . ?
C48A H48F 0.9800 . ?
C49A C50A 1.471(14) . ?
C49A C51A 1.474(14) . ?
C49A H49A 1.0000 . ?
C50A H50G 0.9800 . ?
C50A H50H 0.9800 . ?
C50A H50I 0.9800 . ?
C51A H51D 0.9800 . ?
C51A H51E 0.9800 . ?
C51A H51F 0.9800 . ?
C52A C53A 1.565(12) . ?
C52A C54A 1.646(14) . ?
C52A H52A 1.0000 . ?
C53A H53D 0.9800 . ?
C53A H53E 0.9800 . ?
C53A H53F 0.9800 . ?
C54A H54D 0.9800 . ?
C54A H54E 0.9800 . ?
C54A H54F 0.9800 . ?
C55A C56A 1.492(12) . ?
C56A H56D 0.9800 . ?
C56A H56E 0.9800 . ?
C56A H56F 0.9800 . ?
Co3 Br5 2.3998(15) . ?
Co3 Br6 2.4198(17) . ?
Co3 Br7 2.4230(17) . ?
Co3 Br4 2.4243(15) . ?

loop_
_geom_torsion_atom_site_label_1
_geom_torsion_atom_site_label_2
_geom_torsion_atom_site_label_3
_geom_torsion_atom_site_label_4
_geom_torsion
_geom_torsion_site_symmetry_1
_geom_torsion_site_symmetry_2
_geom_torsion_site_symmetry_3
_geom_torsion_site_symmetry_4
_geom_torsion_publ_flag
N5 Co2 Br2 Co1 -79.9(2) . . . . ?
N6 Co2 Br2 Co1 -155.2(2) . . . . ?
N4 Co2 Br2 Co1 -1.9(2) . . . . ?
Br3 Co2 Br2 Co1 97.02(7) . . . . ?
N2 Co1 Br2 Co2 -137.1(2) . . . . ?
N7 Co1 Br2 Co2 61.6(2) . . . . ?
N3 Co1 Br2 Co2 -60.28(17) . . . . ?
N1 Co1 Br2 Co2 147.8(2) . . . . ?
Br1 Co1 Br2 Co2 -33.8(3) . . . . ?
N2 Co1 N1 C17 -2.9(5) . . . . ?
N7 Co1 N1 C17 169.7(6) . . . . ?
N3 Co1 N1 C17 5.6(8) . . . . ?
Br1 Co1 N1 C17 -100.7(5) . . . . ?
Br2 Co1 N1 C17 78.9(5) . . . . ?
N2 Co1 N1 C1 177.8(7) . . . . ?
N7 Co1 N1 C1 -9.6(7) . . . . ?
N3 Co1 N1 C1 -173.7(6) . . . . ?
Br1 Co1 N1 C1 80.0(7) . . . . ?
Br2 Co1 N1 C1 -100.3(7) . . . . ?
N7 Co1 N2 C22 154.1(8) . . . . ?
N3 Co1 N2 C22 0.7(5) . . . . ?
N1 Co1 N2 C22 176.4(6) . . . . ?
Br1 Co1 N2 C22 -85.6(5) . . . . ?
Br2 Co1 N2 C22 82.4(5) . . . . ?
N7 Co1 N2 C18 -19.5(11) . . . . ?
N3 Co1 N2 C18 -172.9(6) . . . . ?
N1 Co1 N2 C18 2.8(5) . . . . ?
Br1 Co1 N2 C18 100.8(5) . . . . ?
Br2 Co1 N2 C18 -91.2(5) . . . . ?
N2 Co1 N3 C23 -5.7(5) . . . . ?
N7 Co1 N3 C23 -175.5(5) . . . . ?
N1 Co1 N3 C23 -14.3(7) . . . . ?
Br1 Co1 N3 C23 94.9(5) . . . . ?
Br2 Co1 N3 C23 -90.5(5) . . . . ?
N2 Co1 N3 C27 -175.1(6) . . . . ?
N7 Co1 N3 C27 15.1(7) . . . . ?
N1 Co1 N3 C27 176.4(5) . . . . ?
Br1 Co1 N3 C27 -74.5(6) . . . . ?
Br2 Co1 N3 C27 100.1(6) . . . . ?
N5 Co2 N4 C28 -174.5(7) . . . . ?
N6 Co2 N4 C28 -167.2(6) . . . . ?
Br3 Co2 N4 C28 -42.0(6) . . . . ?
Br2 Co2 N4 C28 77.4(6) . . . . ?
N5 Co2 N4 C32 -10.3(5) . . . . ?
N6 Co2 N4 C32 -2.9(8) . . . . ?
Br3 Co2 N4 C32 122.3(5) . . . . ?
Br2 Co2 N4 C32 -118.3(5) . . . . ?
N6 Co2 N5 C37 11.3(6) . . . . ?
N4 Co2 N5 C37 -172.5(6) . . . . ?
Br3 Co2 N5 C37 105.2(6) . . . . ?
Br2 Co2 N5 C37 -78.5(6) . . . . ?
N6 Co2 N5 C33 -173.4(6) . . . . ?
N4 Co2 N5 C33 2.8(5) . . . . ?
Br3 Co2 N5 C33 -79.5(6) . . . . ?
Br2 Co2 N5 C33 96.9(5) . . . . ?
N5 Co2 N6 C38 -11.9(6) . . . . ?
N4 Co2 N6 C38 -19.3(8) . . . . ?
Br3 Co2 N6 C38 -142.4(5) . . . . ?
Br2 Co2 N6 C38 97.0(6) . . . . ?
N5 Co2 N6 C40 166.5(7) . . . . ?
N4 Co2 N6 C40 159.1(7) . . . . ?
Br3 Co2 N6 C40 36.0(7) . . . . ?
Br2 Co2 N6 C40 -84.6(7) . . . . ?
N2 Co1 N7 C55 49(3) . . . . ?
N3 Co1 N7 C55 -162(2) . . . . ?
N1 Co1 N7 C55 27(2) . . . . ?
Br1 Co1 N7 C55 -73(2) . . . . ?
Br2 Co1 N7 C55 119(2) . . . . ?
C17 N1 C1 C6 92.5(10) . . . . ?
Co1 N1 C1 C6 -88.3(9) . . . . ?
C17 N1 C1 C2 -89.5(10) . . . . ?
Co1 N1 C1 C2 89.7(9) . . . . ?
C6 C1 C2 C3 1.5(13) . . . . ?
N1 C1 C2 C3 -176.5(8) . . . . ?
C6 C1 C2 C10 -177.5(8) . . . . ?
N1 C1 C2 C10 4.5(12) . . . . ?
C1 C2 C3 C4 -0.1(16) . . . . ?
C10 C2 C3 C4 178.9(10) . . . . ?
C2 C3 C4 C5 -0.7(17) . . . . ?
C2 C3 C4 C13 178.6(10) . . . . ?
C3 C4 C5 C6 0.0(17) . . . . ?
C13 C4 C5 C6 -179.2(10) . . . . ?
C2 C1 C6 C5 -2.1(13) . . . . ?
N1 C1 C6 C5 175.9(7) . . . . ?
C2 C1 C6 C7 177.2(8) . . . . ?
N1 C1 C6 C7 -4.8(13) . . . . ?
C4 C5 C6 C1 1.4(15) . . . . ?
C4 C5 C6 C7 -177.9(10) . . . . ?
C1 C6 C7 C9 133.1(9) . . . . ?
C5 C6 C7 C9 -47.6(12) . . . . ?
C1 C6 C7 C8 -104.4(10) . . . . ?
C5 C6 C7 C8 74.9(11) . . . . ?
C3 C2 C10 C12 56.5(12) . . . . ?
C1 C2 C10 C12 -124.5(9) . . . . ?
C3 C2 C10 C11 -61.2(12) . . . . ?
C1 C2 C10 C11 117.8(10) . . . . ?
C3 C4 C13 C14 168.6(12) . . . . ?
C5 C4 C13 C14 -12.2(19) . . . . ?
C3 C4 C13 C15 -61.0(16) . . . . ?
C5 C4 C13 C15 118.2(14) . . . . ?
C1 N1 C17 C18 -177.9(7) . . . . ?
Co1 N1 C17 C18 2.7(9) . . . . ?
C1 N1 C17 C16 0.4(12) . . . . ?
Co1 N1 C17 C16 -178.9(6) . . . . ?
C22 N2 C18 C19 2.3(11) . . . . ?
Co1 N2 C18 C19 175.7(5) . . . . ?
C22 N2 C18 C17 -175.9(7) . . . . ?
Co1 N2 C18 C17 -2.4(9) . . . . ?
N1 C17 C18 N2 -0.5(11) . . . . ?
C16 C17 C18 N2 -179.0(7) . . . . ?
N1 C17 C18 C19 -178.5(8) . . . . ?
C16 C17 C18 C19 3.0(12) . . . . ?
N2 C18 C19 C20 -1.7(12) . . . . ?
C17 C18 C19 C20 176.3(8) . . . . ?
C18 C19 C20 C21 0.2(13) . . . . ?
C19 C20 C21 C22 0.8(12) . . . . ?
C18 N2 C22 C21 -1.3(11) . . . . ?
Co1 N2 C22 C21 -174.7(5) . . . . ?
C18 N2 C22 C23 177.5(6) . . . . ?
Co1 N2 C22 C23 4.1(9) . . . . ?
C20 C21 C22 N2 -0.3(11) . . . . ?
C20 C21 C22 C23 -178.9(7) . . . . ?
C27 N3 C23 C24 1.3(11) . . . . ?
Co1 N3 C23 C24 -169.1(6) . . . . ?
C27 N3 C23 C22 179.7(6) . . . . ?
Co1 N3 C23 C22 9.3(8) . . . . ?
N2 C22 C23 N3 -9.2(9) . . . . ?
C21 C22 C23 N3 169.6(7) . . . . ?
N2 C22 C23 C24 169.2(7) . . . . ?
C21 C22 C23 C24 -12.0(12) . . . . ?
N3 C23 C24 C25 -1.1(12) . . . . ?
C22 C23 C24 C25 -179.5(7) . . . . ?
C23 C24 C25 C26 1.3(11) . . . . ?
C24 C25 C26 C27 -1.8(12) . . . . ?
C23 N3 C27 C26 -1.7(10) . . . . ?
Co1 N3 C27 C26 167.1(5) . . . . ?
C23 N3 C27 C28 179.6(7) . . . . ?
Co1 N3 C27 C28 -11.6(9) . . . . ?
C25 C26 C27 N3 2.0(12) . . . . ?
C25 C26 C27 C28 -179.3(8) . . . . ?
C32 N4 C28 C29 -5.2(12) . . . . ?
Co2 N4 C28 C29 158.1(6) . . . . ?
C32 N4 C28 C27 173.9(7) . . . . ?
Co2 N4 C28 C27 -22.8(10) . . . . ?
N3 C27 C28 N4 -54.2(10) . . . . ?
C26 C27 C28 N4 127.1(8) . . . . ?
N3 C27 C28 C29 125.1(8) . . . . ?
C26 C27 C28 C29 -53.6(11) . . . . ?
N4 C28 C29 C30 2.2(13) . . . . ?
C27 C28 C29 C30 -177.0(8) . . . . ?
C28 C29 C30 C31 3.0(13) . . . . ?
C29 C30 C31 C32 -5.0(14) . . . . ?
C28 N4 C32 C31 3.0(11) . . . . ?
Co2 N4 C32 C31 -163.4(6) . . . . ?
C28 N4 C32 C33 -177.8(7) . . . . ?
Co2 N4 C32 C33 15.9(8) . . . . ?
C30 C31 C32 N4 2.0(12) . . . . ?
C30 C31 C32 C33 -177.2(8) . . . . ?
C37 N5 C33 C34 1.3(11) . . . . ?
Co2 N5 C33 C34 -174.1(6) . . . . ?
C37 N5 C33 C32 -180.0(7) . . . . ?
Co2 N5 C33 C32 4.6(9) . . . . ?
N4 C32 C33 N5 -14.4(10) . . . . ?
C31 C32 C33 N5 164.8(7) . . . . ?
N4 C32 C33 C34 164.3(8) . . . . ?
C31 C32 C33 C34 -16.5(13) . . . . ?
N5 C33 C34 C35 -0.5(13) . . . . ?
C32 C33 C34 C35 -179.1(8) . . . . ?
C33 C34 C35 C36 0.3(13) . . . . ?
C34 C35 C36 C37 -0.8(13) . . . . ?
C33 N5 C37 C36 -1.9(11) . . . . ?
Co2 N5 C37 C36 173.6(6) . . . . ?
C33 N5 C37 C38 175.3(6) . . . . ?
Co2 N5 C37 C38 -9.3(9) . . . . ?
C35 C36 C37 N5 1.6(12) . . . . ?
C35 C36 C37 C38 -175.3(7) . . . . ?
C40 N6 C38 C37 -167.5(7) . . . . ?
Co2 N6 C38 C37 11.1(9) . . . . ?
C40 N6 C38 C39 7.2(12) . . . . ?
Co2 N6 C38 C39 -174.2(6) . . . . ?
N5 C37 C38 N6 -2.4(10) . . . . ?
C36 C37 C38 N6 174.7(8) . . . . ?
N5 C37 C38 C39 -177.5(7) . . . . ?
C36 C37 C38 C39 -0.4(12) . . . . ?
C38 N6 C40 C45 93.3(11) . . . . ?
Co2 N6 C40 C45 -85.1(10) . . . . ?
C38 N6 C40 C41 -84.7(10) . . . . ?
Co2 N6 C40 C41 97.0(10) . . . . ?
C45 C40 C41 C42 -3.3(16) . . . . ?
N6 C40 C41 C42 174.7(9) . . . . ?
C45 C40 C41 C46 -177.4(11) . . . . ?
N6 C40 C41 C46 0.6(16) . . . . ?
C40 C41 C42 C43 1.7(18) . . . . ?
C46 C41 C42 C43 176.4(11) . . . . ?
C41 C42 C43 C44 1.2(19) . . . . ?
C41 C42 C43 C49 -179.7(11) . . . . ?
C42 C43 C44 C45 -2.6(18) . . . . ?
C49 C43 C44 C45 178.2(11) . . . . ?
C41 C40 C45 C44 1.8(16) . . . . ?
N6 C40 C45 C44 -176.1(9) . . . . ?
C41 C40 C45 C52 -179.5(9) . . . . ?
N6 C40 C45 C52 2.6(14) . . . . ?
C43 C44 C45 C40 1.1(16) . . . . ?
C43 C44 C45 C52 -177.6(9) . . . . ?
C42 C41 C46 C47 -59.0(15) . . . . ?
C40 C41 C46 C47 115.2(13) . . . . ?
C42 C41 C46 C48 70.2(13) . . . . ?
C40 C41 C46 C48 -115.5(11) . . . . ?
C44 C43 C49 C50 77(3) . . . . ?
C42 C43 C49 C50 -102(3) . . . . ?
C44 C43 C49 C51 -70.5(19) . . . . ?
C42 C43 C49 C51 110.4(16) . . . . ?
C40 C45 C52 C53 138.5(9) . . . . ?
C44 C45 C52 C53 -42.8(12) . . . . ?
C40 C45 C52 C54 -97.7(10) . . . . ?
C44 C45 C52 C54 81.0(11) . . . . ?
Co1 N7 C55 C56 -158(45) . . . . ?
N2A Co1A N1A C17A -13.8(7) . . . . ?
N3A Co1A N1A C17A -44.1(10) . . . . ?
Br1A Co1A N1A C17A -167.4(7) . . . . ?
Br2A Co1A N1A C17A 76.7(7) . . . . ?
N2A Co1A N1A C1A 162.0(10) . . . . ?
N3A Co1A N1A C1A 131.7(9) . . . . ?
Br1A Co1A N1A C1A 8.4(9) . . . . ?
Br2A Co1A N1A C1A -107.5(9) . . . . ?
N1A Co1A N2A C18A 20.2(8) . . . . ?
N3A Co1A N2A C18A -175.9(8) . . . . ?
Br1A Co1A N2A C18A 89.1(9) . . . . ?
Br2A Co1A N2A C18A -83.6(8) . . . . ?
N1A Co1A N2A C22A -174.6(8) . . . . ?
N3A Co1A N2A C22A -10.7(7) . . . . ?
Br1A Co1A N2A C22A -105.7(9) . . . . ?
Br2A Co1A N2A C22A 81.6(7) . . . . ?
N2A Co1A N3A C23A 2.0(5) . . . . ?
N1A Co1A N3A C23A 32.1(9) . . . . ?
Br1A Co1A N3A C23A 152.7(5) . . . . ?
Br2A Co1A N3A C23A -91.5(5) . . . . ?
N2A Co1A N3A C27A -169.1(8) . . . . ?
N1A Co1A N3A C27A -139.0(8) . . . . ?
Br1A Co1A N3A C27A -18.5(7) . . . . ?
Br2A Co1A N3A C27A 97.4(7) . . . . ?
N5A Co2A N4A C28A -172.9(9) . . . . ?
N7A Co2A N4A C28A 3.9(10) . . . . ?
O1 Co2A N4A C28A -76.1(9) . . . . ?
N6A Co2A N4A C28A -152.9(8) . . . . ?
Br3A Co2A N4A C28A 96.3(9) . . . . ?
N5A Co2A N4A C32A 10.0(6) . . . . ?
N7A Co2A N4A C32A -173.2(6) . . . . ?
O1 Co2A N4A C32A 106.9(6) . . . . ?
N6A Co2A N4A C32A 30.1(10) . . . . ?
Br3A Co2A N4A C32A -80.8(6) . . . . ?
N7A Co2A N5A C37A 6.9(17) . . . . ?
O1 Co2A N5A C37A 94.6(8) . . . . ?
N6A Co2A N5A C37A 6.8(8) . . . . ?
N4A Co2A N5A C37A 176.5(9) . . . . ?
Br3A Co2A N5A C37A -95.5(8) . . . . ?
N7A Co2A N5A C33A -178.9(10) . . . . ?
O1 Co2A N5A C33A -91.2(7) . . . . ?
N6A Co2A N5A C33A -179.0(7) . . . . ?
N4A Co2A N5A C33A -9.2(7) . . . . ?
Br3A Co2A N5A C33A 78.7(7) . . . . ?
N5A Co2A N6A C38A -4.3(7) . . . . ?
N7A Co2A N6A C38A 175.7(8) . . . . ?
O1 Co2A N6A C38A -100.0(7) . . . . ?
N4A Co2A N6A C38A -24.7(11) . . . . ?
Br3A Co2A N6A C38A 82.6(7) . . . . ?
N5A Co2A N6A C40A 170.8(8) . . . . ?
N7A Co2A N6A C40A -9.2(7) . . . . ?
O1 Co2A N6A C40A 75.2(7) . . . . ?
N4A Co2A N6A C40A 150.4(7) . . . . ?
Br3A Co2A N6A C40A -102.3(7) . . . . ?
N5A Co2A N7A C55A 8(4) . . . . ?
O1 Co2A N7A C55A -81(4) . . . . ?
N6A Co2A N7A C55A 8(4) . . . . ?
N4A Co2A N7A C55A -160(4) . . . . ?
Br3A Co2A N7A C55A 110(4) . . . . ?
C17A N1A C1A C2A 74.0(15) . . . . ?
Co1A N1A C1A C2A -101.6(13) . . . . ?
C17A N1A C1A C6A -106.6(13) . . . . ?
Co1A N1A C1A C6A 77.9(13) . . . . ?
C6A C1A C2A C3A -1(2) . . . . ?
N1A C1A C2A C3A 178.1(12) . . . . ?
C6A C1A C2A C10A -176.6(13) . . . . ?
N1A C1A C2A C10A 3(2) . . . . ?
C1A C2A C3A C4A -1(2) . . . . ?
C10A C2A C3A C4A 174.9(14) . . . . ?
C2A C3A C4A C5A 3(2) . . . . ?
C2A C3A C4A C13A -172.2(16) . . . . ?
C3A C4A C5A C6A -3(2) . . . . ?
C13A C4A C5A C6A 171.4(16) . . . . ?
C4A C5A C6A C1A 1(2) . . . . ?
C4A C5A C6A C7A 179.7(13) . . . . ?
C2A C1A C6A C5A 1(2) . . . . ?
N1A C1A C6A C5A -178.5(11) . . . . ?
C2A C1A C6A C7A -177.4(13) . . . . ?
N1A C1A C6A C7A 3.1(19) . . . . ?
C5A C6A C7A C8A -81.3(16) . . . . ?
C1A C6A C7A C8A 96.9(14) . . . . ?
C5A C6A C7A C9A 42.3(17) . . . . ?
C1A C6A C7A C9A -139.4(12) . . . . ?
C1A C2A C10A C11A 111.1(15) . . . . ?
C3A C2A C10A C11A -64(2) . . . . ?
C1A C2A C10A C12A -129.1(15) . . . . ?
C3A C2A C10A C12A 55.7(18) . . . . ?
C5A C4A C13A C14A 116.6(15) . . . . ?
C3A C4A C13A C14A -69(2) . . . . ?
C5A C4A C13A C15A -119.8(19) . . . . ?
C3A C4A C13A C15A 55(2) . . . . ?
C1A N1A C17A C18A -169.1(9) . . . . ?
Co1A N1A C17A C18A 7.3(12) . . . . ?
C1A N1A C17A C16A 11.6(16) . . . . ?
Co1A N1A C17A C16A -172.0(8) . . . . ?
C22A N2A C18A C19A -4.5(15) . . . . ?
Co1A N2A C18A C19A 160.8(8) . . . . ?
C22A N2A C18A C17A 173.0(8) . . . . ?
Co1A N2A C18A C17A -21.7(11) . . . . ?
N1A C17A C18A N2A 8.2(14) . . . . ?
C16A C17A C18A N2A -172.5(8) . . . . ?
N1A C17A C18A C19A -174.6(11) . . . . ?
C16A C17A C18A C19A 4.7(16) . . . . ?
N2A C18A C19A C20A 1.9(17) . . . . ?
C17A C18A C19A C20A -175.0(11) . . . . ?
C18A C19A C20A C21A 0.8(19) . . . . ?
C19A C20A C21A C22A -0.8(19) . . . . ?
C18A N2A C22A C21A 4.6(15) . . . . ?
Co1A N2A C22A C21A -160.7(8) . . . . ?
C18A N2A C22A C23A -178.2(8) . . . . ?
Co1A N2A C22A C23A 16.5(10) . . . . ?
C20A C21A C22A N2A -1.9(17) . . . . ?
C20A C21A C22A C23A -178.7(10) . . . . ?
C27A N3A C23A C24A -1.7(13) . . . . ?
Co1A N3A C23A C24A -173.9(7) . . . . ?
C27A N3A C23A C22A 178.2(8) . . . . ?
Co1A N3A C23A C22A 6.1(10) . . . . ?
N2A C22A C23A N3A -14.6(12) . . . . ?
C21A C22A C23A N3A 162.5(10) . . . . ?
N2A C22A C23A C24A 165.4(8) . . . . ?
C21A C22A C23A C24A -17.6(15) . . . . ?
N3A C23A C24A C25A 3.3(14) . . . . ?
C22A C23A C24A C25A -176.6(9) . . . . ?
C23A C24A C25A C26A -4.5(15) . . . . ?
C24A C25A C26A C27A 4.0(14) . . . . ?
C23A N3A C27A C26A 1.2(13) . . . . ?
Co1A N3A C27A C26A 171.6(6) . . . . ?
C23A N3A C27A C28A 171.5(8) . . . . ?
Co1A N3A C27A C28A -18.1(12) . . . . ?
C25A C26A C27A N3A -2.4(13) . . . . ?
C25A C26A C27A C28A -172.8(8) . . . . ?
C32A N4A C28A C29A 0.6(15) . . . . ?
Co2A N4A C28A C29A -176.3(7) . . . . ?
C32A N4A C28A C27A 176.1(9) . . . . ?
Co2A N4A C28A C27A -0.8(14) . . . . ?
N3A C27A C28A N4A 124.4(10) . . . . ?
C26A C27A C28A N4A -64.9(12) . . . . ?
N3A C27A C28A C29A -60.1(13) . . . . ?
C26A C27A C28A C29A 110.6(11) . . . . ?
N4A C28A C29A C30A 3.9(15) . . . . ?
C27A C28A C29A C30A -171.5(10) . . . . ?
C28A C29A C30A C31A -5.0(16) . . . . ?
C29A C30A C31A C32A 1.5(16) . . . . ?
C30A C31A C32A N4A 3.3(16) . . . . ?
C30A C31A C32A C33A -174.2(9) . . . . ?
C28A N4A C32A C31A -4.4(15) . . . . ?
Co2A N4A C32A C31A 173.0(8) . . . . ?
C28A N4A C32A C33A 173.2(9) . . . . ?
Co2A N4A C32A C33A -9.4(10) . . . . ?
C37A N5A C33A C34A 1.7(14) . . . . ?
Co2A N5A C33A C34A -172.5(7) . . . . ?
C37A N5A C33A C32A -178.6(9) . . . . ?
Co2A N5A C33A C32A 7.3(11) . . . . ?
C31A C32A C33A N5A 179.9(9) . . . . ?
N4A C32A C33A N5A 2.3(13) . . . . ?
C31A C32A C33A C34A -0.4(16) . . . . ?
N4A C32A C33A C34A -178.0(9) . . . . ?
N5A C33A C34A C35A 0.8(16) . . . . ?
C32A C33A C34A C35A -178.9(11) . . . . ?
C33A C34A C35A C36A -1.6(19) . . . . ?
C34A C35A C36A C37A 0.0(19) . . . . ?
C33A N5A C37A C36A -3.5(17) . . . . ?
Co2A N5A C37A C36A 170.5(9) . . . . ?
C33A N5A C37A C38A 178.0(9) . . . . ?
Co2A N5A C37A C38A -8.1(13) . . . . ?
C35A C36A C37A N5A 2.6(19) . . . . ?
C35A C36A C37A C38A -179.0(11) . . . . ?
C40A N6A C38A C39A 6.3(17) . . . . ?
Co2A N6A C38A C39A -178.7(8) . . . . ?
C40A N6A C38A C37A -173.3(9) . . . . ?
Co2A N6A C38A C37A 1.7(12) . . . . ?
N5A C37A C38A N6A 3.7(15) . . . . ?
C36A C37A C38A N6A -174.9(10) . . . . ?
N5A C37A C38A C39A -175.9(9) . . . . ?
C36A C37A C38A C39A 5.5(16) . . . . ?
C38A N6A C40A C41A 78.7(14) . . . . ?
Co2A N6A C40A C41A -96.0(10) . . . . ?
C38A N6A C40A C45A -104.4(11) . . . . ?
Co2A N6A C40A C45A 80.9(10) . . . . ?
C45A C40A C41A C42A -3.7(15) . . . . ?
N6A C40A C41A C42A 173.1(9) . . . . ?
C45A C40A C41A C46A 174.7(9) . . . . ?
N6A C40A C41A C46A -8.4(16) . . . . ?
C40A C41A C42A C43A -0.9(17) . . . . ?
C46A C41A C42A C43A -179.3(11) . . . . ?
C41A C42A C43A C44A 5.6(18) . . . . ?
C41A C42A C43A C49A -175.0(11) . . . . ?
C42A C43A C44A C45A -5.5(16) . . . . ?
C49A C43A C44A C45A 175.1(10) . . . . ?
C43A C44A C45A C40A 1.0(15) . . . . ?
C43A C44A C45A C52A 178.6(10) . . . . ?
C41A C40A C45A C44A 3.6(15) . . . . ?
N6A C40A C45A C44A -173.4(9) . . . . ?
C41A C40A C45A C52A -174.0(10) . . . . ?
N6A C40A C45A C52A 9.0(14) . . . . ?
C42A C41A C46A C47A 67.6(14) . . . . ?
C40A C41A C46A C47A -110.8(12) . . . . ?
C42A C41A C46A C48A -55.3(13) . . . . ?
C40A C41A C46A C48A 126.3(11) . . . . ?
C42A C43A C49A C50A 40.2(17) . . . . ?
C44A C43A C49A C50A -140.5(11) . . . . ?
C42A C43A C49A C51A -91.8(14) . . . . ?
C44A C43A C49A C51A 87.6(13) . . . . ?
C44A C45A C52A C53A 44.8(14) . . . . ?
C40A C45A C52A C53A -137.6(9) . . . . ?
C44A C45A C52A C54A -81.3(11) . . . . ?
C40A C45A C52A C54A 96.3(10) . . . . ?
Co2A N7A C55A C56A -58(100) . . . . ?
